data_7124767
loop_
_publ_author_name
'Kim, Ajeong'
'Ali, Rashid'
'Park, Seok Ho'
'Kim, Yong-Hoon'
'Park, Jung Su'

_publ_section_title
;
 Probing and evaluating anion-\p interaction in meso-dinitrophenyl
 functionalized calix[4]pyrrole isomers.
;
_journal_issue 74
_journal_name_full 'Chemical communications (Cambridge, England)'
_journal_page_first 11139
_journal_page_last 11142
_journal_paper_doi 10.1039/c6cc04562f
_journal_volume 52
_journal_year 2016
_chemical_formula_moiety
;
2(C38H36N8O8),C16H34N,3(C16H36 N),4(H2O4P),2(CHCl)
;
_chemical_formula_sum 'C72 H116 Cl3 N10 O18 P2'
_chemical_formula_weight 1578.04
_chemical_name_common Cis-DNP-Calix[4]pyrrole-TBAH2PO4
_chemical_name_systematic
; 
Cis-dinitrophenyl-calix[4]pyrrole-tetrabutylammonium 
dihydrogenphosphate 
;
_space_group_IT_number 2
_space_group_name_Hall '-P 1'
_space_group_name_H-M_alt 'P -1'
_symmetry_cell_setting triclinic
_symmetry_space_group_name_H-M 'P -1'
_atom_sites_solution_hydrogens geom
_atom_sites_solution_primary direct
_atom_sites_solution_secondary difmap
_audit_creation_method SHELXL-97
_audit_update_record
;
2016-05-26 deposited with the CCDC.
2016-08-15 downloaded from the CCDC.
;
_cell_angle_alpha 86.218(2)
_cell_angle_beta 87.845(2)
_cell_angle_gamma 81.721(2)
_cell_formula_units_Z 4
_cell_length_a 18.5581(12)
_cell_length_b 19.3272(12)
_cell_length_c 23.1017(15)
_cell_measurement_reflns_used 51459
_cell_measurement_temperature 123(2)
_cell_measurement_theta_max 27.535
_cell_measurement_theta_min 3.04
_cell_volume 8178.5(9)
_computing_cell_refinement 'CrystalClear (Rigaku Inc., 2008)'
_computing_data_collection 'CrystalClear (Rigaku Inc., 2008)'
_computing_data_reduction 'CrystalClear (Rigaku Inc., 2008)'
_computing_molecular_graphics 'XL SHELXTL/PC, Siemens Analytical'
_computing_structure_refinement 'SHELXL-97 (Sheldrick, 2008)'
_computing_structure_solution 'SHELXS-97 (Sheldrick, 2008)'
_diffrn_ambient_temperature 123(2)
_diffrn_measured_fraction_theta_full 0.965
_diffrn_measured_fraction_theta_max 0.965
_diffrn_measurement_device_type 'Rigaku AFC-12 with Saturn 724+ CCD'
_diffrn_measurement_method \w-scans
_diffrn_radiation_monochromator graphite
_diffrn_radiation_source 'fine-focus sealed tube'
_diffrn_radiation_type MoK\a
_diffrn_radiation_wavelength 0.71075
_diffrn_reflns_av_R_equivalents 0.0378
_diffrn_reflns_av_sigmaI/netI 0.0492
_diffrn_reflns_limit_h_max 22
_diffrn_reflns_limit_h_min -22
_diffrn_reflns_limit_k_max 22
_diffrn_reflns_limit_k_min -19
_diffrn_reflns_limit_l_max 27
_diffrn_reflns_limit_l_min -27
_diffrn_reflns_number 68468
_diffrn_reflns_theta_full 25.00
_diffrn_reflns_theta_max 25.00
_diffrn_reflns_theta_min 3.04
_exptl_absorpt_coefficient_mu 0.222
_exptl_absorpt_correction_T_max 0.9890
_exptl_absorpt_correction_T_min 0.9549
_exptl_absorpt_correction_type multi-scan
_exptl_absorpt_process_details
;
Abscor. T. Higashi (2001).  The Rigaku Corporation, Tokyo, Japan.
;
_exptl_crystal_colour Orange
_exptl_crystal_density_diffrn 1.282
_exptl_crystal_density_method 'not measured'
_exptl_crystal_description Prism
_exptl_crystal_F_000 3372
_exptl_crystal_size_max 0.21
_exptl_crystal_size_mid 0.21
_exptl_crystal_size_min 0.05
_refine_diff_density_max 1.293
_refine_diff_density_min -0.812
_refine_diff_density_rms 0.079
_refine_ls_extinction_method none
_refine_ls_goodness_of_fit_ref 1.045
_refine_ls_hydrogen_treatment constr
_refine_ls_matrix_type full
_refine_ls_number_parameters 1923
_refine_ls_number_reflns 27777
_refine_ls_number_restraints 24
_refine_ls_restrained_S_all 1.044
_refine_ls_R_factor_all 0.0900
_refine_ls_R_factor_gt 0.0686
_refine_ls_shift/su_max 0.005
_refine_ls_shift/su_mean 0.000
_refine_ls_structure_factor_coef Fsqd
_refine_ls_weighting_details 'calc w=1/[\s^2^(Fo^2^)+(0.1045P)^2^+13.4490P] where P=(Fo^2^+2Fc^2^)/3'
_refine_ls_weighting_scheme calc
_refine_ls_wR_factor_gt 0.1846
_refine_ls_wR_factor_ref 0.2032
_reflns_number_gt 21124
_reflns_number_total 27777
_reflns_threshold_expression >2sigma(I)
_cod_data_source_file c6cc04562f2.cif
_cod_data_source_block TBAHPO4-DNPC4P
_cod_depositor_comments
;
The following automatic conversions were performed:

data item '_exptl_absorpt_correction_type' value 'Multi-scan' was
changed to 'multi-scan' in accordance with the
/home/saulius/struct/COD-crude-data/automatic-downloads/DataCite-retrospective/RSC/depositions/lib/dictionaries/cif_core.dic
dictionary named 'cif_core.dic' version 2.4.2 last updated on
2011-04-26.

data item '_refine_ls_hydrogen_treatment' value 'Constr' was changed
to 'constr' in accordance with the
/home/saulius/struct/COD-crude-data/automatic-downloads/DataCite-retrospective/RSC/depositions/lib/dictionaries/cif_core.dic
dictionary named 'cif_core.dic' version 2.4.2 last updated on
2011-04-26.

data item '_symmetry_cell_setting' value 'Triclinic' was changed to
'triclinic' in accordance with the
/home/saulius/struct/COD-crude-data/automatic-downloads/DataCite-retrospective/RSC/depositions/lib/dictionaries/cif_core.dic
dictionary named 'cif_core.dic' version 2.4.2 last updated on
2011-04-26.

Automatic conversion script
Id: cif_fix_values 6909 2019-04-08 15:41:33Z antanas 
;
_cod_original_sg_symbol_H-M P-1
_cod_database_code 7124767

loop_
_symmetry_equiv_pos_as_xyz
'x, y, z'
'-x, -y, -z'

loop_
_atom_site_label
_atom_site_type_symbol
_atom_site_fract_x
_atom_site_fract_y
_atom_site_fract_z
_atom_site_U_iso_or_equiv
_atom_site_adp_type
_atom_site_occupancy
_atom_site_symmetry_multiplicity
_atom_site_calc_flag
_atom_site_refinement_flags
C23 C 0.01547(17) 0.88863(17) 0.09300(13) 0.0191(7) Uani 1 1 d .
C1 C 0.20463(17) 0.76001(16) 0.27285(14) 0.0196(7) Uani 1 1 d .
C2 C 0.24667(18) 0.78460(17) 0.31226(15) 0.0237(7) Uani 1 1 d .
H2 H 0.2984 0.7799 0.3114 0.028 Uiso 1 1 calc R
C3 C 0.19896(18) 0.81833(17) 0.35446(15) 0.0230(7) Uani 1 1 d .
H3 H 0.2131 0.8402 0.3870 0.028 Uiso 1 1 calc R
C4 C 0.12888(17) 0.81394(16) 0.34010(13) 0.0182(6) Uani 1 1 d .
C5 C 0.05781(18) 0.83798(17) 0.37228(14) 0.0215(7) Uani 1 1 d .
C6 C 0.0752(2) 0.8658(2) 0.42992(14) 0.0298(8) Uani 1 1 d .
H6A H 0.1050 0.8287 0.4529 0.045 Uiso 1 1 calc R
H6B H 0.0297 0.8808 0.4514 0.045 Uiso 1 1 calc R
H6C H 0.1020 0.9058 0.4223 0.045 Uiso 1 1 calc R
C7 C 0.01577(19) 0.77508(18) 0.38592(15) 0.0271(8) Uani 1 1 d .
H7A H 0.0040 0.7564 0.3495 0.041 Uiso 1 1 calc R
H7B H -0.0294 0.7905 0.4077 0.041 Uiso 1 1 calc R
H7C H 0.0460 0.7385 0.4091 0.041 Uiso 1 1 calc R
C8 C 0.00967(17) 0.89575(17) 0.33845(14) 0.0202(7) Uani 1 1 d .
C9 C -0.01461(19) 0.96350(18) 0.35126(15) 0.0258(7) Uani 1 1 d .
H9 H -0.0012 0.9860 0.3837 0.031 Uiso 1 1 calc R
C10 C -0.06319(18) 0.99433(17) 0.30778(15) 0.0236(7) Uani 1 1 d .
H10 H -0.0884 1.0408 0.3060 0.028 Uiso 1 1 calc R
C11 C -0.06704(17) 0.94470(17) 0.26874(14) 0.0209(7) Uani 1 1 d .
C12 C -0.10984(17) 0.94863(17) 0.21393(14) 0.0219(7) Uani 1 1 d .
C13 C -0.15956(18) 1.01980(17) 0.20892(16) 0.0272(8) Uani 1 1 d .
H13A H -0.1938 1.0234 0.2423 0.041 Uiso 1 1 calc R
H13B H -0.1867 1.0234 0.1730 0.041 Uiso 1 1 calc R
H13C H -0.1297 1.0578 0.2083 0.041 Uiso 1 1 calc R
C14 C -0.16154(17) 0.89264(16) 0.21663(15) 0.0217(7) Uani 1 1 d .
C15 C -0.18732(17) 0.87219(17) 0.16573(15) 0.0241(7) Uani 1 1 d .
H15 H -0.1692 0.8887 0.1292 0.029 Uiso 1 1 calc R
C16 C -0.23965(19) 0.82759(18) 0.16843(16) 0.0273(8) Uani 1 1 d .
C17 C -0.26828(18) 0.80122(18) 0.21996(16) 0.0275(8) Uani 1 1 d .
H17 H -0.3044 0.7709 0.2210 0.033 Uiso 1 1 calc R
C18 C -0.24092(18) 0.82191(18) 0.26997(15) 0.0264(8) Uani 1 1 d .
C19 C -0.18855(18) 0.86626(17) 0.26921(15) 0.0251(7) Uani 1 1 d .
H19 H -0.1710 0.8787 0.3047 0.030 Uiso 1 1 calc R
C20 C -0.06016(17) 0.94261(16) 0.16033(14) 0.0199(7) Uani 1 1 d .
C21 C -0.04322(18) 0.99301(17) 0.11966(15) 0.0240(7) Uani 1 1 d .
H21 H -0.0603 1.0418 0.1197 0.029 Uiso 1 1 calc R
C22 C 0.00460(18) 0.95921(17) 0.07727(14) 0.0236(7) Uani 1 1 d .
H22 H 0.0253 0.9814 0.0440 0.028 Uiso 1 1 calc R
C24 C 0.06019(18) 0.82800(17) 0.06366(13) 0.0203(7) Uani 1 1 d .
C25 C 0.01548(19) 0.76701(18) 0.06278(14) 0.0242(7) Uani 1 1 d .
H25A H 0.0437 0.7286 0.0425 0.036 Uiso 1 1 calc R
H25B H -0.0300 0.7830 0.0426 0.036 Uiso 1 1 calc R
H25C H 0.0043 0.7505 0.1027 0.036 Uiso 1 1 calc R
C26 C 0.0780(2) 0.85308(19) 0.00090(14) 0.0272(8) Uani 1 1 d .
H26A H 0.1048 0.8932 0.0012 0.041 Uiso 1 1 calc R
H26B H 0.0327 0.8671 -0.0199 0.041 Uiso 1 1 calc R
H26C H 0.1080 0.8150 -0.0186 0.041 Uiso 1 1 calc R
C27 C 0.13069(17) 0.80352(16) 0.09410(13) 0.0189(7) Uani 1 1 d .
C28 C 0.20124(18) 0.80894(19) 0.07649(15) 0.0271(8) Uani 1 1 d .
H28 H 0.2164 0.8304 0.0408 0.033 Uiso 1 1 calc R
C29 C 0.24753(19) 0.77683(19) 0.12097(15) 0.0285(8) Uani 1 1 d .
H29 H 0.2992 0.7731 0.1203 0.034 Uiso 1 1 calc R
C30 C 0.20507(17) 0.75227(16) 0.16491(14) 0.0201(7) Uani 1 1 d .
C31 C 0.22692(16) 0.71459(17) 0.22258(14) 0.0197(7) Uani 1 1 d .
C32 C 0.31077(17) 0.69518(18) 0.22135(16) 0.0248(7) Uani 1 1 d .
H32A H 0.3335 0.7380 0.2161 0.037 Uiso 1 1 calc R
H32B H 0.3259 0.6653 0.1891 0.037 Uiso 1 1 calc R
H32C H 0.3261 0.6699 0.2580 0.037 Uiso 1 1 calc R
C33 C 0.19552(16) 0.64496(16) 0.23313(14) 0.0192(7) Uani 1 1 d .
C34 C 0.17995(17) 0.60625(17) 0.18748(15) 0.0222(7) Uani 1 1 d .
H34 H 0.1856 0.6235 0.1484 0.027 Uiso 1 1 calc R
C35 C 0.15604(17) 0.54199(17) 0.20027(15) 0.0240(7) Uani 1 1 d .
C36 C 0.14699(17) 0.51384(18) 0.25616(16) 0.0260(8) Uani 1 1 d .
H36 H 0.1300 0.4700 0.2639 0.031 Uiso 1 1 calc R
C37 C 0.16405(17) 0.55302(17) 0.29989(15) 0.0236(7) Uani 1 1 d .
C38 C 0.18767(17) 0.61769(17) 0.28972(15) 0.0215(7) Uani 1 1 d .
H38 H 0.1984 0.6432 0.3213 0.026 Uiso 1 1 calc R
C39 C 0.27783(16) 0.24764(16) 0.23397(14) 0.0190(7) Uani 1 1 d .
C40 C 0.23104(18) 0.21601(17) 0.20322(15) 0.0244(7) Uani 1 1 d .
H40 H 0.1802 0.2173 0.2110 0.029 Uiso 1 1 calc R
C41 C 0.27148(18) 0.18116(18) 0.15793(15) 0.0245(7) Uani 1 1 d .
H41 H 0.2529 0.1545 0.1303 0.029 Uiso 1 1 calc R
C42 C 0.34267(17) 0.19281(17) 0.16112(14) 0.0206(7) Uani 1 1 d .
C43 C 0.40735(19) 0.17412(18) 0.12002(15) 0.0256(7) Uani 1 1 d .
C44 C 0.4467(2) 0.23885(19) 0.10727(15) 0.0305(8) Uani 1 1 d .
H44A H 0.4641 0.2531 0.1436 0.046 Uiso 1 1 calc R
H44B H 0.4127 0.2774 0.0897 0.046 Uiso 1 1 calc R
H44C H 0.4881 0.2272 0.0804 0.046 Uiso 1 1 calc R
C45 C 0.3795(2) 0.1533(2) 0.06269(16) 0.0354(9) Uani 1 1 d .
H45A H 0.4207 0.1435 0.0352 0.053 Uiso 1 1 calc R
H45B H 0.3445 0.1918 0.0464 0.053 Uiso 1 1 calc R
H45C H 0.3557 0.1114 0.0700 0.053 Uiso 1 1 calc R
C46 C 0.46019(18) 0.11395(19) 0.14533(15) 0.0271(8) Uani 1 1 d .
C47 C 0.4831(2) 0.0480(2) 0.12599(17) 0.0337(9) Uani 1 1 d .
H47 H 0.4678 0.0297 0.0921 0.040 Uiso 1 1 calc R
C48 C 0.53374(19) 0.01285(19) 0.16608(17) 0.0326(8) Uani 1 1 d .
H48 H 0.5586 -0.0334 0.1636 0.039 Uiso 1 1 calc R
C49 C 0.54100(18) 0.05660(18) 0.20906(16) 0.0267(8) Uani 1 1 d .
C50 C 0.58933(18) 0.04732(17) 0.26097(16) 0.0274(8) Uani 1 1 d .
C51 C 0.63650(19) -0.02531(19) 0.26006(19) 0.0345(9) Uani 1 1 d .
H51A H 0.6049 -0.0619 0.2631 0.052 Uiso 1 1 calc R
H51B H 0.6693 -0.0316 0.2928 0.052 Uiso 1 1 calc R
H51C H 0.6652 -0.0285 0.2236 0.052 Uiso 1 1 calc R
C52 C 0.64301(17) 0.10185(17) 0.25604(16) 0.0251(8) Uani 1 1 d .
C53 C 0.67052(17) 0.12313(17) 0.20190(16) 0.0266(8) Uani 1 1 d .
H53 H 0.6526 0.1083 0.1675 0.032 Uiso 1 1 calc R
C54 C 0.72439(18) 0.16615(18) 0.19878(16) 0.0276(8) Uani 1 1 d .
C55 C 0.75169(18) 0.19078(18) 0.24695(17) 0.0293(8) Uani 1 1 d .
H55 H 0.7886 0.2203 0.2439 0.035 Uiso 1 1 calc R
C56 C 0.72234(18) 0.17005(18) 0.29966(16) 0.0280(8) Uani 1 1 d .
C57 C 0.66864(18) 0.12633(18) 0.30525(17) 0.0293(8) Uani 1 1 d .
H57 H 0.6497 0.1134 0.3426 0.035 Uiso 1 1 calc R
C58 C 0.54686(17) 0.05133(17) 0.31825(16) 0.0262(8) Uani 1 1 d .
C59 C 0.54207(18) 0.00107(19) 0.36294(17) 0.0306(8) Uani 1 1 d .
H59 H 0.5623 -0.0469 0.3627 0.037 Uiso 1 1 calc R
C60 C 0.50166(19) 0.03393(18) 0.40907(16) 0.0299(8) Uani 1 1 d .
H60 H 0.4902 0.0118 0.4455 0.036 Uiso 1 1 calc R
C61 C 0.48167(17) 0.10352(18) 0.39219(15) 0.0251(7) Uani 1 1 d .
C62 C 0.44471(18) 0.16368(18) 0.42668(14) 0.0246(7) Uani 1 1 d .
C63 C 0.4326(2) 0.1358(2) 0.48979(15) 0.0323(8) Uani 1 1 d .
H63A H 0.4098 0.1743 0.5128 0.048 Uiso 1 1 calc R
H63B H 0.4796 0.1160 0.5062 0.048 Uiso 1 1 calc R
H63C H 0.4008 0.0994 0.4905 0.048 Uiso 1 1 calc R
C64 C 0.4957(2) 0.2202(2) 0.42690(16) 0.0309(8) Uani 1 1 d .
H64A H 0.5033 0.2392 0.3871 0.046 Uiso 1 1 calc R
H64B H 0.5426 0.1993 0.4429 0.046 Uiso 1 1 calc R
H64C H 0.4734 0.2580 0.4509 0.046 Uiso 1 1 calc R
C65 C 0.37142(18) 0.19692(17) 0.40349(14) 0.0215(7) Uani 1 1 d .
C66 C 0.30433(19) 0.20780(17) 0.43160(14) 0.0243(7) Uani 1 1 d .
H66 H 0.2935 0.1926 0.4705 0.029 Uiso 1 1 calc R
C67 C 0.25433(18) 0.24573(17) 0.39222(15) 0.0235(7) Uani 1 1 d .
H67 H 0.2041 0.2608 0.4002 0.028 Uiso 1 1 calc R
C68 C 0.29098(17) 0.25695(16) 0.34056(14) 0.0197(7) Uani 1 1 d .
C69 C 0.26318(16) 0.29438(17) 0.28422(14) 0.0200(7) Uani 1 1 d .
C70 C 0.17974(17) 0.31586(17) 0.29078(15) 0.0239(7) Uani 1 1 d .
H70A H 0.1610 0.3392 0.2543 0.036 Uiso 1 1 calc R
H70B H 0.1691 0.3480 0.3221 0.036 Uiso 1 1 calc R
H70C H 0.1564 0.2740 0.3001 0.036 Uiso 1 1 calc R
C71 C 0.29573(16) 0.36313(16) 0.27162(14) 0.0192(7) Uani 1 1 d .
C72 C 0.31240(17) 0.40071(17) 0.31753(14) 0.0220(7) Uani 1 1 d .
H72 H 0.3071 0.3827 0.3565 0.026 Uiso 1 1 calc R
C73 C 0.33688(17) 0.46473(17) 0.30568(15) 0.0227(7) Uani 1 1 d .
C74 C 0.34719(17) 0.49338(17) 0.25021(15) 0.0235(7) Uani 1 1 d .
H74 H 0.3650 0.5369 0.2430 0.028 Uiso 1 1 calc R
C75 C 0.33005(17) 0.45491(17) 0.20596(15) 0.0227(7) Uani 1 1 d .
C76 C 0.30394(17) 0.39151(17) 0.21512(15) 0.0213(7) Uani 1 1 d .
H76 H 0.2917 0.3674 0.1831 0.026 Uiso 1 1 calc R
C77 C 1.01850(18) 0.32795(17) 0.09960(14) 0.0234(7) Uani 1 1 d .
H77A H 1.0256 0.3516 0.0609 0.028 Uiso 1 1 calc R
H77B H 1.0535 0.3429 0.1259 0.028 Uiso 1 1 calc R
C78 C 1.03697(18) 0.24975(18) 0.09441(15) 0.0255(7) Uani 1 1 d .
H78A H 0.9999 0.2331 0.0711 0.031 Uiso 1 1 calc R
H78B H 1.0363 0.2255 0.1335 0.031 Uiso 1 1 calc R
C79 C 1.11207(19) 0.23199(19) 0.06555(15) 0.0281(8) Uani 1 1 d .
H79A H 1.1124 0.2562 0.0264 0.034 Uiso 1 1 calc R
H79B H 1.1488 0.2494 0.0887 0.034 Uiso 1 1 calc R
C80 C 1.1328(2) 0.1542(2) 0.06010(18) 0.0358(9) Uani 1 1 d .
H80A H 1.1321 0.1299 0.0987 0.054 Uiso 1 1 calc R
H80B H 1.1818 0.1450 0.0425 0.054 Uiso 1 1 calc R
H80C H 1.0980 0.1371 0.0356 0.054 Uiso 1 1 calc R
C81 C 0.93592(19) 0.42960(17) 0.13577(14) 0.0230(7) Uani 1 1 d .
H81A H 0.8869 0.4443 0.1529 0.028 Uiso 1 1 calc R
H81B H 0.9718 0.4336 0.1656 0.028 Uiso 1 1 calc R
C82 C 0.9484(2) 0.48015(17) 0.08463(14) 0.0258(7) Uani 1 1 d .
H82A H 0.9160 0.4742 0.0528 0.031 Uiso 1 1 calc R
H82B H 0.9995 0.4707 0.0701 0.031 Uiso 1 1 calc R
C83 C 0.9321(2) 0.55487(18) 0.10456(15) 0.0307(8) Uani 1 1 d .
H83A H 0.8809 0.5637 0.1191 0.037 Uiso 1 1 calc R
H83B H 0.9639 0.5598 0.1370 0.037 Uiso 1 1 calc R
C84 C 0.9441(2) 0.6089(2) 0.05577(17) 0.0374(9) Uani 1 1 d .
H84A H 0.9958 0.6036 0.0441 0.056 Uiso 1 1 calc R
H84B H 0.9290 0.6560 0.0691 0.056 Uiso 1 1 calc R
H84C H 0.9152 0.6020 0.0225 0.056 Uiso 1 1 calc R
C85 C 0.88773(19) 0.34352(18) 0.07565(14) 0.0255(7) Uani 1 1 d .
H85A H 0.9054 0.3632 0.0380 0.031 Uiso 1 1 calc R
H85B H 0.8882 0.2927 0.0721 0.031 Uiso 1 1 calc R
C86 C 0.8093(2) 0.3768(2) 0.08616(16) 0.0320(8) Uani 1 1 d .
H86A H 0.8065 0.4284 0.0827 0.038 Uiso 1 1 calc R
H86B H 0.7931 0.3630 0.1260 0.038 Uiso 1 1 calc R
C87 C 0.7590(3) 0.3538(3) 0.0426(2) 0.0550(13) Uani 1 1 d .
H87A H 0.7635 0.3021 0.0462 0.066 Uiso 1 1 calc R
H87B H 0.7082 0.3722 0.0539 0.066 Uiso 1 1 calc R
C88 C 0.7707(3) 0.3749(3) -0.0174(2) 0.0629(14) Uani 1 1 d .
H88A H 0.7690 0.4259 -0.0217 0.094 Uiso 1 1 calc R
H88B H 0.7326 0.3609 -0.0405 0.094 Uiso 1 1 calc R
H88C H 0.8185 0.3522 -0.0310 0.094 Uiso 1 1 calc R
C89 C 0.92305(18) 0.31058(18) 0.17683(14) 0.0217(7) Uani 1 1 d .
H89A H 0.9222 0.2617 0.1669 0.026 Uiso 1 1 calc R
H89B H 0.8733 0.3294 0.1905 0.026 Uiso 1 1 calc R
C90 C 0.97465(18) 0.30985(18) 0.22663(14) 0.0242(7) Uani 1 1 d .
H90A H 0.9686 0.3566 0.2428 0.029 Uiso 1 1 calc R
H90B H 1.0257 0.2988 0.2123 0.029 Uiso 1 1 calc R
C91 C 0.9580(2) 0.25476(19) 0.27377(15) 0.0308(8) Uani 1 1 d .
H91A H 0.9851 0.2605 0.3088 0.037 Uiso 1 1 calc R
H91B H 0.9053 0.2631 0.2842 0.037 Uiso 1 1 calc R
C92 C 0.9776(3) 0.1802(2) 0.2560(2) 0.0529(12) Uani 1 1 d .
H92A H 0.9471 0.1725 0.2239 0.079 Uiso 1 1 calc R
H92B H 0.9694 0.1476 0.2891 0.079 Uiso 1 1 calc R
H92C H 1.0290 0.1723 0.2434 0.079 Uiso 1 1 calc R
C93 C 0.5527(3) 0.5578(3) 0.1308(2) 0.0575(13) Uani 1 1 d .
H93A H 0.5962 0.5395 0.1537 0.069 Uiso 1 1 calc R
H93B H 0.5097 0.5583 0.1575 0.069 Uiso 1 1 calc R
C94 C 0.5461(3) 0.5082(3) 0.0858(2) 0.0654(15) Uani 1 1 d .
H94A H 0.5858 0.5107 0.0562 0.079 Uiso 1 1 calc R
H94B H 0.4992 0.5219 0.0662 0.079 Uiso 1 1 calc R
C95 C 0.5499(3) 0.4337(3) 0.1114(2) 0.0730(17) Uani 1 1 d .
H95A H 0.5983 0.4194 0.1284 0.088 Uiso 1 1 calc R
H95B H 0.5129 0.4326 0.1433 0.088 Uiso 1 1 calc R
C96 C 0.5381(4) 0.3825(4) 0.0700(3) 0.099(3) Uani 1 1 d .
H96A H 0.4872 0.3908 0.0584 0.148 Uiso 1 1 calc R
H96B H 0.5492 0.3351 0.0882 0.148 Uiso 1 1 calc R
H96C H 0.5701 0.3874 0.0357 0.148 Uiso 1 1 calc R
C97 C 0.6202(2) 0.6350(3) 0.0636(2) 0.0530(12) Uani 1 1 d .
H97A H 0.6055 0.6138 0.0288 0.064 Uiso 1 1 calc R
H97B H 0.6245 0.6846 0.0524 0.064 Uiso 1 1 calc R
C98 C 0.6944(2) 0.5982(3) 0.0802(2) 0.0513(11) Uani 1 1 d .
H98A H 0.7168 0.6274 0.1062 0.062 Uiso 1 1 calc R
H98B H 0.6893 0.5531 0.1017 0.062 Uiso 1 1 calc R
C99 C 0.7435(3) 0.5849(3) 0.0275(2) 0.0589(13) Uani 1 1 d .
H99A H 0.7919 0.5626 0.0407 0.071 Uiso 1 1 calc R
H99B H 0.7235 0.5509 0.0046 0.071 Uiso 1 1 calc R
C100 C 0.7538(3) 0.6473(3) -0.0118(2) 0.0642(14) Uani 1 1 d .
H10A H 0.7069 0.6679 -0.0281 0.096 Uiso 1 1 calc R
H10B H 0.7883 0.6330 -0.0434 0.096 Uiso 1 1 calc R
H10C H 0.7728 0.6821 0.0101 0.096 Uiso 1 1 calc R
C101 C 0.4878(3) 0.6641(3) 0.0816(2) 0.0649(15) Uani 1 1 d .
H10D H 0.4839 0.6396 0.0459 0.078 Uiso 1 1 calc R
H10E H 0.4472 0.6537 0.1083 0.078 Uiso 1 1 calc R
C102 C 0.4772(3) 0.7416(3) 0.0659(3) 0.0693(15) Uani 1 1 d .
H10F H 0.5220 0.7550 0.0464 0.083 Uiso 1 1 calc R
H10G H 0.4678 0.7676 0.1016 0.083 Uiso 1 1 calc R
C103 C 0.4135(3) 0.7610(3) 0.0259(2) 0.0695(16) Uani 1 1 d .
H10H H 0.4246 0.7368 -0.0105 0.083 Uiso 1 1 calc R
H10I H 0.3699 0.7441 0.0446 0.083 Uiso 1 1 calc R
C104 C 0.3967(4) 0.8376(4) 0.0116(3) 0.087(2) Uani 1 1 d .
H10J H 0.3867 0.8620 0.0475 0.130 Uiso 1 1 calc R
H10K H 0.3539 0.8471 -0.0128 0.130 Uiso 1 1 calc R
H10L H 0.4384 0.8541 -0.0094 0.130 Uiso 1 1 calc R
C105 C 0.5748(3) 0.6731(3) 0.1606(2) 0.0568(13) Uani 1 1 d .
H10M H 0.6210 0.6497 0.1774 0.068 Uiso 1 1 calc R
H10N H 0.5829 0.7207 0.1458 0.068 Uiso 1 1 calc R
C106 C 0.5183(3) 0.6803(3) 0.2081(2) 0.0663(15) Uani 1 1 d .
H10O H 0.5125 0.6332 0.2257 0.080 Uiso 1 1 calc R
H10P H 0.4711 0.7016 0.1918 0.080 Uiso 1 1 calc R
C107 C 0.5381(3) 0.7247(3) 0.2542(2) 0.0715(16) Uani 1 1 d .
H10Q H 0.5836 0.7008 0.2718 0.086 Uiso 1 1 calc R
H10R H 0.5493 0.7695 0.2350 0.086 Uiso 1 1 calc R
C108 C 0.4841(3) 0.7415(4) 0.3015(3) 0.092(2) Uani 1 1 d .
H10S H 0.4398 0.7684 0.2854 0.138 Uiso 1 1 calc R
H10T H 0.5043 0.7693 0.3292 0.138 Uiso 1 1 calc R
H10U H 0.4723 0.6980 0.3214 0.138 Uiso 1 1 calc R
C109 C 0.6825(2) 0.5221(2) 0.40180(18) 0.0429(10) Uani 1 1 d .
H10V H 0.7000 0.5606 0.3773 0.051 Uiso 1 1 calc R
H10W H 0.6682 0.4883 0.3755 0.051 Uiso 1 1 calc R
C110 C 0.6158(3) 0.5518(3) 0.4369(2) 0.0563(13) Uani 1 1 d .
H11A H 0.6303 0.5824 0.4658 0.068 Uiso 1 1 calc R
H11B H 0.5945 0.5131 0.4581 0.068 Uiso 1 1 calc R
C111 C 0.5590(3) 0.5938(3) 0.3978(3) 0.0734(18) Uani 1 1 d .
H11C H 0.5447 0.5632 0.3688 0.088 Uiso 1 1 calc R
H11D H 0.5804 0.6325 0.3767 0.088 Uiso 1 1 calc R
C112 C 0.4913(3) 0.6240(4) 0.4328(3) 0.095(2) Uani 1 1 d .
H11E H 0.4714 0.5859 0.4552 0.143 Uiso 1 1 calc R
H11F H 0.4546 0.6481 0.4063 0.143 Uiso 1 1 calc R
H11G H 0.5046 0.6573 0.4593 0.143 Uiso 1 1 calc R
C113 C 0.7710(2) 0.53548(19) 0.47849(15) 0.0302(8) Uani 1 1 d .
H11H H 0.7319 0.5477 0.5079 0.036 Uiso 1 1 calc R
H11I H 0.8137 0.5104 0.4993 0.036 Uiso 1 1 calc R
C114 C 0.7919(3) 0.6028(2) 0.45026(16) 0.0398(10) Uani 1 1 d .
H11J H 0.7481 0.6330 0.4353 0.048 Uiso 1 1 calc R
H11K H 0.8265 0.5923 0.4172 0.048 Uiso 1 1 calc R
C115 C 0.8271(3) 0.6402(2) 0.49500(17) 0.0449(11) Uani 1 1 d .
H11L H 0.7922 0.6495 0.5280 0.054 Uiso 1 1 calc R
H11M H 0.8704 0.6092 0.5099 0.054 Uiso 1 1 calc R
C116 C 0.8500(3) 0.7090(2) 0.4709(2) 0.0548(13) Uani 1 1 d .
H11N H 0.8813 0.7009 0.4362 0.082 Uiso 1 1 calc R
H11O H 0.8769 0.7284 0.5003 0.082 Uiso 1 1 calc R
H11P H 0.8066 0.7423 0.4607 0.082 Uiso 1 1 calc R
C117 C 0.8057(2) 0.4585(2) 0.39593(15) 0.0351(9) Uani 1 1 d .
H11Q H 0.7872 0.4253 0.3713 0.042 Uiso 1 1 calc R
H11R H 0.8177 0.4985 0.3702 0.042 Uiso 1 1 calc R
C118 C 0.8754(2) 0.4220(2) 0.42356(17) 0.0419(10) Uani 1 1 d .
H11S H 0.8975 0.4561 0.4448 0.050 Uiso 1 1 calc R
H11T H 0.8635 0.3843 0.4519 0.050 Uiso 1 1 calc R
C119 C 0.9288(3) 0.3914(3) 0.3790(2) 0.0564(13) Uani 1 1 d .
H11U H 0.9364 0.4284 0.3487 0.068 Uiso 1 1 calc R
H11V H 0.9078 0.3544 0.3604 0.068 Uiso 1 1 calc R
C120 C 1.0018(3) 0.3602(3) 0.4034(3) 0.0643(15) Uani 1 1 d .
H12A H 1.0244 0.3971 0.4198 0.096 Uiso 1 1 calc R
H12B H 1.0335 0.3396 0.3723 0.096 Uiso 1 1 calc R
H12C H 0.9947 0.3239 0.4338 0.096 Uiso 1 1 calc R
C121 C 0.7226(2) 0.42581(19) 0.47773(15) 0.0323(8) Uani 1 1 d .
H12D H 0.6845 0.4456 0.5056 0.039 Uiso 1 1 calc R
H12E H 0.7652 0.4043 0.5004 0.039 Uiso 1 1 calc R
C122 C 0.6938(2) 0.3684(2) 0.44736(18) 0.0385(9) Uani 1 1 d .
H12F H 0.6479 0.3880 0.4282 0.046 Uiso 1 1 calc R
H12G H 0.7296 0.3508 0.4170 0.046 Uiso 1 1 calc R
C123 C 0.6801(3) 0.3088(3) 0.4894(2) 0.0624(14) Uani 1 1 d .
H12H H 0.6506 0.3276 0.5230 0.075 Uiso 1 1 calc R
H12I H 0.6517 0.2776 0.4703 0.075 Uiso 1 1 calc R
C124 C 0.7497(5) 0.2670(3) 0.5108(4) 0.142(4) Uani 1 1 d .
H12J H 0.7845 0.2593 0.4781 0.213 Uiso 1 1 calc R
H12K H 0.7396 0.2218 0.5284 0.213 Uiso 1 1 calc R
H12L H 0.7703 0.2928 0.5398 0.213 Uiso 1 1 calc R
C125 C 0.2030(2) 1.09505(18) 0.35217(16) 0.0315(8) Uani 1 1 d .
H12M H 0.1982 1.1321 0.3203 0.038 Uiso 1 1 calc R
H12N H 0.2321 1.1108 0.3826 0.038 Uiso 1 1 calc R
C126 C 0.1270(2) 1.0884(2) 0.37779(17) 0.0352(9) Uani 1 1 d .
H12O H 0.0984 1.0695 0.3487 0.042 Uiso 1 1 calc R
H12P H 0.1314 1.0548 0.4122 0.042 Uiso 1 1 calc R
C127 C 0.0868(2) 1.1583(2) 0.39553(18) 0.0390(9) Uani 1 1 d .
C128 C 0.0111(3) 1.1503(2) 0.42021(19) 0.0475(11) Uani 1 1 d .
H12Q H -0.0183 1.1363 0.3898 0.071 Uiso 1 1 calc R
H12R H -0.0122 1.1951 0.4343 0.071 Uiso 1 1 calc R
H12S H 0.0150 1.1145 0.4524 0.071 Uiso 1 1 calc R
C129 C 0.2653(2) 0.97414(19) 0.37828(16) 0.0292(8) Uani 1 1 d .
H12T H 0.2202 0.9674 0.4010 0.035 Uiso 1 1 calc R
H12U H 0.2838 0.9292 0.3611 0.035 Uiso 1 1 calc R
C130 C 0.3212(2) 0.9896(2) 0.41996(17) 0.0335(9) Uani 1 1 d .
H13D H 0.2994 1.0278 0.4445 0.040 Uiso 1 1 calc R
H13E H 0.3632 1.0053 0.3978 0.040 Uiso 1 1 calc R
C131 C 0.3473(2) 0.9235(2) 0.45875(16) 0.0363(9) Uani 1 1 d .
H13F H 0.3772 0.9364 0.4898 0.044 Uiso 1 1 calc R
H13G H 0.3043 0.9054 0.4774 0.044 Uiso 1 1 calc R
C132 C 0.3918(2) 0.8656(2) 0.42579(18) 0.0413(10) Uani 1 1 d .
H13H H 0.3605 0.8478 0.3986 0.062 Uiso 1 1 calc R
H131 H 0.4115 0.8274 0.4533 0.062 Uiso 1 1 calc R
H13J H 0.4319 0.8842 0.4042 0.062 Uiso 1 1 calc R
C133 C 0.19702(18) 0.99572(17) 0.28978(14) 0.0229(7) Uani 1 1 d .
H13K H 0.2263 0.9539 0.2740 0.027 Uiso 1 1 calc R
H13L H 0.1569 0.9794 0.3140 0.027 Uiso 1 1 calc R
C134 C 0.16405(19) 1.04258(18) 0.23933(15) 0.0255(7) Uani 1 1 d .
H13M H 0.1400 1.0876 0.2536 0.031 Uiso 1 1 calc R
H13N H 0.2029 1.0526 0.2108 0.031 Uiso 1 1 calc R
C135 C 0.10876(19) 1.00663(19) 0.21041(15) 0.0278(8) Uani 1 1 d .
H13O H 0.0684 1.0001 0.2386 0.033 Uiso 1 1 calc R
H13P H 0.0881 1.0376 0.1775 0.033 Uiso 1 1 calc R
C136 C 0.1397(2) 0.9369(2) 0.18852(18) 0.0407(10) Uani 1 1 d .
H13Q H 0.1804 0.9427 0.1612 0.061 Uiso 1 1 calc R
H13R H 0.1019 0.9177 0.1688 0.061 Uiso 1 1 calc R
H13S H 0.1571 0.9048 0.2213 0.061 Uiso 1 1 calc R
C137 C 0.3121(2) 1.0488(2) 0.29528(17) 0.0332(9) Uani 1 1 d .
H13T H 0.2956 1.0819 0.2623 0.040 Uiso 1 1 calc R
H13U H 0.3393 1.0740 0.3211 0.040 Uiso 1 1 calc R
C138 C 0.3644(2) 0.9886(2) 0.27162(19) 0.0420(10) Uani 1 1 d .
H13V H 0.4145 1.0004 0.2726 0.050 Uiso 1 1 calc R
H13W H 0.3621 0.9465 0.2980 0.050 Uiso 1 1 calc R
C139 C 0.3511(2) 0.9702(3) 0.21054(19) 0.0488(11) Uani 1 1 d .
H13$ H 0.3622 1.0087 0.1828 0.059 Uiso 1 1 calc R
H13I H 0.2990 0.9655 0.2072 0.059 Uiso 1 1 calc R
C140 C 0.3982(3) 0.9013(3) 0.1943(2) 0.0613(13) Uani 1 1 d .
H14A H 0.4491 0.9028 0.2035 0.092 Uiso 1 1 calc R
H14B H 0.3948 0.8957 0.1527 0.092 Uiso 1 1 calc R
H14C H 0.3807 0.8617 0.2165 0.092 Uiso 1 1 calc R
C1A C 0.8188(2) 0.9717(2) 0.42509(17) 0.0400(10) Uani 1 1 d .
H1A H 0.8472 0.9655 0.3877 0.048 Uiso 1 1 calc R
C2A C 0.2690(3) 0.0262(4) 0.9900(2) 0.0750(16) Uani 1 1 d .
H2A H 0.2617 0.0783 0.9924 0.090 Uiso 1 1 calc R
Cl1 Cl 0.83801(7) 0.89559(7) 0.46940(5) 0.0591(3) Uani 1 1 d .
Cl2 Cl 0.72485(7) 0.98617(7) 0.41014(6) 0.0572(3) Uani 1 1 d .
Cl3 Cl 0.84514(7) 1.04288(7) 0.45815(6) 0.0652(4) Uani 1 1 d .
Cl4 Cl 0.28170(8) -0.01088(7) 1.06074(5) 0.0638(3) Uani 1 1 d .
Cl5 Cl 0.18913(8) 0.00373(7) 0.96282(6) 0.0647(4) Uani 1 1 d .
Cl6 Cl 0.34191(9) 0.00562(9) 0.94297(7) 0.0821(5) Uani 1 1 d .
N1 N 0.13279(14) 0.77830(13) 0.29011(11) 0.0175(5) Uani 1 1 d .
H1 H 0.0950 0.7686 0.2719 0.021 Uiso 1 1 calc R
N2 N -0.02236(14) 0.88516(14) 0.28790(11) 0.0197(6) Uani 1 1 d .
H2E H -0.0153 0.8457 0.2702 0.024 Uiso 1 1 calc R
N3 N -0.02416(14) 0.87936(14) 0.14393(11) 0.0192(6) Uani 1 1 d .
H3A H -0.0261 0.8388 0.1632 0.023 Uiso 1 1 calc R
N4 N 0.13375(14) 0.76817(13) 0.14793(11) 0.0184(6) Uani 1 1 d .
H4 H 0.0957 0.7573 0.1685 0.022 Uiso 1 1 calc R
N5 N 0.15654(17) 0.52568(17) 0.36059(14) 0.0344(7) Uani 1 1 d .
N6 N 0.13619(16) 0.50221(16) 0.15235(14) 0.0324(7) Uani 1 1 d .
N7 N -0.27118(18) 0.79798(18) 0.32612(14) 0.0375(8) Uani 1 1 d .
N8 N -0.26522(18) 0.80713(17) 0.11354(15) 0.0376(8) Uani 1 1 d .
N9 N 0.34585(14) 0.23242(14) 0.20788(12) 0.0206(6) Uani 1 1 d .
H9A H 0.3858 0.2462 0.2196 0.025 Uiso 1 1 calc R
N10 N 0.36266(14) 0.22748(14) 0.34809(11) 0.0200(6) Uani 1 1 d .
H101 H 0.3977 0.2281 0.3214 0.024 Uiso 1 1 calc R
N11 N 0.50929(14) 0.11331(14) 0.33667(12) 0.0238(6) Uani 1 1 d .
H11 H 0.5038 0.1534 0.3158 0.029 Uiso 1 1 calc R
N12 N 0.49560(14) 0.11820(14) 0.19580(13) 0.0237(6) Uani 1 1 d .
H12 H 0.4901 0.1551 0.2168 0.028 Uiso 1 1 calc R
N13 N 0.34166(18) 0.48247(17) 0.14584(14) 0.0362(8) Uani 1 1 d .
N14 N 0.35189(16) 0.50494(16) 0.35483(14) 0.0315(7) Uani 1 1 d .
N15 N 0.75538(17) 0.18493(17) 0.14161(15) 0.0362(8) Uani 1 1 d .
N16 N 0.74889(18) 0.19411(18) 0.35305(15) 0.0400(8) Uani 1 1 d .
N17 N 0.24504(15) 1.02901(15) 0.32876(12) 0.0259(6) Uani 1 1 d .
N18 N 0.94163(15) 0.35306(14) 0.12208(11) 0.0210(6) Uani 1 1 d .
N19 N 0.74515(18) 0.48538(16) 0.43848(12) 0.0317(7) Uani 1 1 d .
N20 N 0.55891(17) 0.63334(19) 0.10986(14) 0.0403(8) Uani 1 1 d .
O1 O 0.1673(2) 0.56282(19) 0.39921(13) 0.0646(10) Uani 1 1 d .
O2 O 0.14054(16) 0.46653(13) 0.36960(12) 0.0411(7) Uani 1 1 d .
O3 O 0.12396(15) 0.44214(14) 0.16358(13) 0.0422(7) Uani 1 1 d .
O4 O 0.13146(19) 0.53212(17) 0.10354(13) 0.0523(8) Uani 1 1 d .
O5 O -0.2436(2) 0.8120(2) 0.36976(14) 0.0636(10) Uani 1 1 d .
O6 O -0.3238(2) 0.7670(2) 0.32644(14) 0.0667(10) Uani 1 1 d .
O7 O -0.22851(18) 0.81504(18) 0.06922(13) 0.0520(8) Uani 1 1 d .
O8 O -0.32354(17) 0.78393(19) 0.11458(14) 0.0568(9) Uani 1 1 d .
O9 O 0.3287(3) 0.4474(2) 0.10648(14) 0.0815(14) Uani 1 1 d .
O10 O 0.36525(15) 0.53847(14) 0.13822(12) 0.0388(6) Uani 1 1 d .
O11 O 0.3470(3) 0.4778(2) 0.40382(14) 0.0816(14) Uani 1 1 d .
O12 O 0.36923(17) 0.56278(14) 0.34443(13) 0.0452(7) Uani 1 1 d .
O13 O 0.71400(17) 0.18573(18) 0.39823(13) 0.0532(8) Uani 1 1 d .
O14 O 0.80555(17) 0.22000(19) 0.34988(14) 0.0548(8) Uani 1 1 d .
O15 O 0.81480(14) 0.20620(15) 0.13978(12) 0.0406(7) Uani 1 1 d .
O16 O 0.72172(19) 0.1766(2) 0.09854(14) 0.0630(10) Uani 1 1 d .
O17 O 1.00537(11) 0.75949(11) 0.22733(9) 0.0193(5) Uani 1 1 d .
O18 O 0.90056(12) 0.71706(11) 0.18507(9) 0.0210(5) Uani 1 1 d .
O19 O 0.92643(12) 0.68483(12) 0.29084(9) 0.0216(5) Uani 1 1 d .
H19A H 0.9024 0.6514 0.2894 0.032 Uiso 1 1 calc R
O20 O 1.01330(12) 0.63343(11) 0.21370(10) 0.0242(5) Uani 1 1 d .
H20 H 0.9899 0.5995 0.2122 0.036 Uiso 1 1 calc R
O21 O 0.82908(12) 0.52391(13) 0.24262(12) 0.0322(6) Uani 1 1 d .
H21A H 0.8738 0.5272 0.2401 0.048 Uiso 1 1 calc R
O22 O 0.80402(15) 0.62973(15) 0.30289(10) 0.0363(6) Uani 1 1 d .
O23 O 0.79556(12) 0.64565(12) 0.19428(10) 0.0263(5) Uani 1 1 d .
H23 H 0.8395 0.6515 0.1907 0.040 Uiso 1 1 calc R
O24 O 0.70266(12) 0.58869(13) 0.25563(12) 0.0320(6) Uani 1 1 d .
O25 O 0.48164(11) 0.23971(11) 0.26448(10) 0.0207(5) Uani 1 1 d .
O26 O 0.56696(12) 0.31139(12) 0.31132(9) 0.0238(5) Uani 1 1 d .
H26 H 0.5916 0.3442 0.3038 0.036 Uiso 1 1 calc R
O27 O 0.47528(12) 0.36571(12) 0.23756(10) 0.0240(5) Uani 1 1 d .
H27 H 0.4992 0.3991 0.2299 0.036 Uiso 1 1 calc R
O28 O 0.58451(12) 0.28054(12) 0.20671(10) 0.0223(5) Uani 1 1 d .
O29 O 0.69245(13) 0.34932(13) 0.20011(11) 0.0315(6) Uani 1 1 d .
H29A H 0.6481 0.3445 0.2011 0.047 Uiso 1 1 calc R
O30 O 0.68922(14) 0.36575(15) 0.30681(11) 0.0373(6) Uani 1 1 d .
O31 O 0.66371(12) 0.47167(13) 0.23639(12) 0.0335(6) Uani 1 1 d .
H31 H 0.6188 0.4694 0.2382 0.050 Uiso 1 1 calc R
O32 O 0.78921(12) 0.40396(13) 0.24555(12) 0.0329(6) Uani 1 1 d .
O1A O 0.97494(13) 0.51148(12) 0.25721(11) 0.0283(5) Uani 1 1 d .
O2A O 0.51947(13) 0.48543(12) 0.26362(12) 0.0331(6) Uani 1 1 d .
P1 P 0.95996(4) 0.70007(4) 0.23205(3) 0.01597(17) Uani 1 1 d .
P2 P 0.78577(5) 0.59615(5) 0.24549(4) 0.02274(19) Uani 1 1 d .
P3 P 0.52876(4) 0.29802(4) 0.25782(3) 0.01732(18) Uani 1 1 d .
P4 P 0.70562(5) 0.39864(5) 0.24422(4) 0.0242(2) Uani 1 1 d .
C1F C 0.4853(6) 0.4159(6) 0.4244(5) 0.158(4) Uani 1 1 d U
H1F1 H 0.5213 0.3873 0.4492 0.236 Uiso 1 1 calc R
H1F2 H 0.4408 0.3939 0.4248 0.236 Uiso 1 1 calc R
H1F3 H 0.4738 0.4628 0.4390 0.236 Uiso 1 1 calc R
O1B O 0.5102(2) 0.42042(19) 0.37465(16) 0.0728(13) Uani 1 1 d U
H1B H 0.5252 0.3801 0.3637 0.109 Uiso 1 1 calc R
C1B C 0.9974(3) 0.5758(3) 0.4157(2) 0.0672(15) Uani 1 1 d U
H1B1 H 1.0174 0.6166 0.4279 0.101 Uiso 1 1 calc R
H1B2 H 1.0269 0.5328 0.4310 0.101 Uiso 1 1 calc R
H1B3 H 0.9471 0.5771 0.4306 0.101 Uiso 1 1 calc R
O2B O 0.9985(2) 0.57701(15) 0.35773(13) 0.0569(9) Uani 1 1 d U
H2B H 0.9675 0.6098 0.3448 0.085 Uiso 1 1 calc R

loop_
_atom_site_aniso_label
_atom_site_aniso_U_11
_atom_site_aniso_U_22
_atom_site_aniso_U_33
_atom_site_aniso_U_23
_atom_site_aniso_U_13
_atom_site_aniso_U_12
C23 0.0202(16) 0.0218(17) 0.0164(15) 0.0015(13) -0.0029(12) -0.0074(13)
C1 0.0161(15) 0.0174(16) 0.0242(17) 0.0026(13) 0.0001(12) -0.0007(12)
C2 0.0183(16) 0.0225(17) 0.0306(18) 0.0005(14) -0.0034(13) -0.0037(13)
C3 0.0249(17) 0.0210(17) 0.0249(17) -0.0014(14) -0.0048(13) -0.0080(13)
C4 0.0225(16) 0.0155(15) 0.0176(15) 0.0019(12) -0.0005(12) -0.0070(12)
C5 0.0235(17) 0.0241(18) 0.0181(16) -0.0009(13) 0.0014(13) -0.0075(13)
C6 0.035(2) 0.036(2) 0.0201(17) -0.0050(15) -0.0003(14) -0.0064(16)
C7 0.0299(19) 0.0292(19) 0.0233(17) 0.0025(14) 0.0044(14) -0.0116(15)
C8 0.0176(16) 0.0221(17) 0.0217(16) -0.0053(13) 0.0054(12) -0.0052(13)
C9 0.0279(18) 0.0241(18) 0.0270(18) -0.0075(14) 0.0043(14) -0.0078(14)
C10 0.0219(17) 0.0180(17) 0.0313(18) -0.0051(14) 0.0064(14) -0.0040(13)
C11 0.0167(16) 0.0195(17) 0.0260(17) -0.0005(14) 0.0027(13) -0.0021(12)
C12 0.0170(16) 0.0196(17) 0.0281(18) -0.0024(14) 0.0004(13) 0.0013(13)
C13 0.0217(17) 0.0196(17) 0.039(2) -0.0015(15) 0.0003(15) 0.0008(14)
C14 0.0144(15) 0.0173(16) 0.0317(18) -0.0008(14) 0.0006(13) 0.0036(12)
C15 0.0195(16) 0.0221(17) 0.0299(18) 0.0006(14) -0.0010(14) -0.0012(13)
C16 0.0233(18) 0.0250(18) 0.0337(19) -0.0027(15) -0.0027(14) -0.0029(14)
C17 0.0179(17) 0.0219(18) 0.043(2) -0.0018(15) -0.0001(15) -0.0032(13)
C18 0.0233(17) 0.0233(18) 0.0309(19) 0.0003(15) 0.0059(14) -0.0006(14)
C19 0.0209(17) 0.0222(18) 0.0313(19) -0.0027(14) 0.0004(14) 0.0003(13)
C20 0.0175(16) 0.0180(16) 0.0241(17) 0.0006(13) -0.0032(13) -0.0025(12)
C21 0.0244(17) 0.0163(16) 0.0312(18) 0.0022(14) -0.0073(14) -0.0025(13)
C22 0.0259(17) 0.0218(17) 0.0235(17) 0.0056(14) -0.0048(13) -0.0065(13)
C24 0.0248(17) 0.0198(17) 0.0170(16) 0.0019(13) -0.0003(13) -0.0067(13)
C25 0.0303(18) 0.0248(18) 0.0192(16) -0.0002(14) -0.0020(13) -0.0099(14)
C26 0.036(2) 0.0292(19) 0.0175(16) 0.0000(14) 0.0022(14) -0.0102(15)
C27 0.0248(17) 0.0178(16) 0.0147(15) -0.0012(12) 0.0028(12) -0.0054(13)
C28 0.0240(18) 0.0319(19) 0.0245(17) 0.0042(15) 0.0100(14) -0.0063(14)
C29 0.0190(17) 0.035(2) 0.0316(19) 0.0011(16) 0.0071(14) -0.0058(14)
C30 0.0175(16) 0.0185(16) 0.0242(17) -0.0020(13) 0.0028(13) -0.0028(12)
C31 0.0139(15) 0.0205(17) 0.0239(17) 0.0011(13) -0.0002(12) -0.0010(12)
C32 0.0124(16) 0.0257(18) 0.0358(19) -0.0003(15) -0.0001(13) -0.0025(13)
C33 0.0118(15) 0.0173(16) 0.0273(17) 0.0002(13) 0.0000(12) 0.0010(12)
C34 0.0168(16) 0.0200(17) 0.0280(18) -0.0018(14) -0.0001(13) 0.0036(13)
C35 0.0165(16) 0.0200(17) 0.0352(19) -0.0059(14) -0.0015(14) 0.0011(13)
C36 0.0145(16) 0.0189(17) 0.043(2) 0.0020(15) -0.0008(14) 0.0006(13)
C37 0.0173(16) 0.0222(17) 0.0300(18) 0.0072(14) -0.0051(13) -0.0019(13)
C38 0.0155(15) 0.0196(17) 0.0283(18) 0.0000(14) -0.0033(13) 0.0016(12)
C39 0.0147(15) 0.0163(16) 0.0253(17) 0.0047(13) -0.0031(12) -0.0014(12)
C40 0.0152(16) 0.0243(18) 0.0335(19) 0.0035(15) -0.0054(13) -0.0032(13)
C41 0.0225(17) 0.0241(18) 0.0282(18) -0.0030(14) -0.0078(14) -0.0058(13)
C42 0.0217(17) 0.0190(16) 0.0214(16) -0.0004(13) -0.0034(13) -0.0040(13)
C43 0.0260(18) 0.0244(18) 0.0272(18) -0.0044(14) 0.0011(14) -0.0052(14)
C44 0.034(2) 0.033(2) 0.0255(18) 0.0012(15) 0.0054(15) -0.0093(16)
C45 0.038(2) 0.042(2) 0.0277(19) -0.0069(17) -0.0025(16) -0.0080(17)
C46 0.0205(17) 0.0299(19) 0.0314(19) -0.0028(15) 0.0035(14) -0.0056(14)
C47 0.030(2) 0.032(2) 0.040(2) -0.0105(17) 0.0048(16) -0.0050(16)
C48 0.0241(19) 0.0246(19) 0.050(2) -0.0085(17) 0.0065(16) -0.0045(15)
C49 0.0156(16) 0.0214(18) 0.042(2) -0.0010(16) 0.0070(14) -0.0030(13)
C50 0.0173(16) 0.0197(17) 0.044(2) 0.0013(15) 0.0015(15) -0.0019(13)
C51 0.0197(18) 0.0239(19) 0.058(3) 0.0002(17) 0.0030(17) 0.0013(14)
C52 0.0106(15) 0.0192(17) 0.044(2) 0.0030(15) -0.0002(14) 0.0005(12)
C53 0.0155(16) 0.0214(17) 0.041(2) 0.0014(15) -0.0007(14) 0.0009(13)
C54 0.0168(16) 0.0242(18) 0.040(2) 0.0063(15) 0.0016(14) -0.0004(13)
C55 0.0159(16) 0.0215(18) 0.049(2) 0.0031(16) 0.0015(15) -0.0002(13)
C56 0.0192(17) 0.0264(19) 0.038(2) -0.0033(16) 0.0027(14) -0.0011(14)
C57 0.0178(17) 0.0249(18) 0.043(2) 0.0028(16) 0.0062(15) 0.0014(14)
C58 0.0151(16) 0.0193(17) 0.044(2) 0.0042(15) -0.0041(14) -0.0040(13)
C59 0.0202(17) 0.0226(18) 0.047(2) 0.0105(16) -0.0056(15) -0.0022(14)
C60 0.0278(19) 0.0243(19) 0.037(2) 0.0135(16) -0.0067(15) -0.0069(14)
C61 0.0152(16) 0.0284(19) 0.0313(18) 0.0108(15) -0.0051(13) -0.0067(13)
C62 0.0242(17) 0.0279(18) 0.0227(17) 0.0083(14) -0.0075(13) -0.0095(14)
C63 0.033(2) 0.038(2) 0.0263(19) 0.0114(16) -0.0046(15) -0.0088(16)
C64 0.031(2) 0.033(2) 0.0308(19) 0.0069(16) -0.0079(15) -0.0140(16)
C65 0.0219(17) 0.0206(17) 0.0229(17) 0.0034(13) -0.0013(13) -0.0078(13)
C66 0.0303(19) 0.0230(18) 0.0205(16) 0.0004(14) 0.0019(14) -0.0082(14)
C67 0.0196(16) 0.0198(17) 0.0313(18) -0.0029(14) 0.0029(13) -0.0034(13)
C68 0.0185(16) 0.0165(16) 0.0240(17) 0.0000(13) -0.0008(13) -0.0024(12)
C69 0.0128(15) 0.0197(16) 0.0266(17) 0.0013(13) -0.0012(12) -0.0004(12)
C70 0.0142(16) 0.0214(17) 0.0347(19) 0.0025(14) 0.0009(13) -0.0002(13)
C71 0.0103(14) 0.0179(16) 0.0284(17) 0.0020(13) -0.0004(12) -0.0003(12)
C72 0.0168(16) 0.0232(17) 0.0252(17) -0.0014(14) 0.0038(13) -0.0016(13)
C73 0.0187(16) 0.0183(17) 0.0310(18) -0.0047(14) -0.0005(13) -0.0011(13)
C74 0.0135(15) 0.0170(16) 0.039(2) 0.0018(15) 0.0002(13) -0.0012(12)
C75 0.0180(16) 0.0200(17) 0.0290(18) 0.0061(14) -0.0031(13) -0.0016(13)
C76 0.0161(15) 0.0191(17) 0.0282(17) 0.0011(14) -0.0032(13) -0.0014(12)
C77 0.0236(17) 0.0262(18) 0.0210(16) -0.0028(14) 0.0017(13) -0.0058(14)
C78 0.0256(18) 0.0286(19) 0.0233(17) -0.0042(14) 0.0003(14) -0.0059(14)
C79 0.0232(18) 0.035(2) 0.0257(18) -0.0010(15) -0.0025(14) -0.0019(15)
C80 0.031(2) 0.035(2) 0.040(2) -0.0063(17) -0.0056(16) 0.0030(16)
C81 0.0336(19) 0.0178(17) 0.0193(16) -0.0036(13) 0.0016(14) -0.0086(14)
C82 0.0346(19) 0.0234(18) 0.0195(16) -0.0013(14) 0.0058(14) -0.0065(15)
C83 0.045(2) 0.0232(19) 0.0256(18) -0.0028(15) 0.0065(16) -0.0123(16)
C84 0.053(3) 0.025(2) 0.035(2) 0.0028(16) 0.0086(18) -0.0115(17)
C85 0.0299(19) 0.0256(18) 0.0227(17) -0.0025(14) -0.0062(14) -0.0070(14)
C86 0.033(2) 0.032(2) 0.0312(19) 0.0003(16) -0.0077(16) -0.0026(16)
C87 0.049(3) 0.054(3) 0.061(3) -0.004(2) -0.030(2) 0.004(2)
C88 0.069(3) 0.065(3) 0.055(3) -0.005(3) -0.011(3) -0.007(3)
C89 0.0229(17) 0.0236(17) 0.0195(16) 0.0019(13) 0.0000(13) -0.0083(13)
C90 0.0253(18) 0.0246(18) 0.0232(17) -0.0022(14) -0.0002(13) -0.0057(14)
C91 0.036(2) 0.032(2) 0.0254(18) 0.0049(15) -0.0043(15) -0.0080(16)
C92 0.085(4) 0.030(2) 0.044(3) 0.0092(19) -0.022(2) -0.009(2)
C93 0.045(3) 0.079(4) 0.051(3) 0.019(3) -0.007(2) -0.026(2)
C94 0.055(3) 0.092(4) 0.055(3) 0.019(3) -0.017(2) -0.037(3)
C95 0.079(4) 0.089(4) 0.058(3) 0.029(3) -0.021(3) -0.047(3)
C96 0.141(6) 0.099(5) 0.073(4) 0.034(4) -0.053(4) -0.080(5)
C97 0.044(3) 0.061(3) 0.055(3) 0.014(2) -0.001(2) -0.017(2)
C98 0.044(3) 0.054(3) 0.060(3) 0.000(2) -0.005(2) -0.020(2)
C99 0.042(3) 0.058(3) 0.073(3) 0.016(3) -0.001(2) -0.003(2)
C100 0.047(3) 0.074(4) 0.072(4) 0.013(3) 0.003(2) -0.019(3)
C101 0.037(3) 0.105(4) 0.050(3) 0.024(3) -0.002(2) -0.014(3)
C102 0.053(3) 0.081(4) 0.070(4) 0.016(3) -0.017(3) -0.003(3)
C103 0.044(3) 0.103(4) 0.050(3) 0.022(3) 0.011(2) 0.010(3)
C104 0.073(4) 0.108(5) 0.067(4) -0.003(4) 0.002(3) 0.025(4)
C105 0.038(2) 0.076(3) 0.056(3) 0.011(3) -0.009(2) -0.012(2)
C106 0.050(3) 0.090(4) 0.053(3) 0.019(3) -0.004(2) -0.001(3)
C107 0.066(4) 0.084(4) 0.059(3) -0.005(3) -0.013(3) 0.009(3)
C108 0.069(4) 0.125(6) 0.070(4) -0.013(4) -0.014(3) 0.032(4)
C109 0.057(3) 0.034(2) 0.036(2) -0.0053(18) -0.0232(19) 0.0068(19)
C110 0.055(3) 0.047(3) 0.064(3) -0.016(2) -0.024(2) 0.012(2)
C111 0.066(4) 0.051(3) 0.102(5) -0.015(3) -0.046(3) 0.012(3)
C112 0.061(4) 0.079(4) 0.144(6) -0.025(4) -0.049(4) 0.018(3)
C113 0.039(2) 0.032(2) 0.0195(17) -0.0052(15) -0.0014(15) -0.0024(16)
C114 0.065(3) 0.029(2) 0.0245(19) 0.0015(16) -0.0030(18) -0.0052(19)
C115 0.074(3) 0.033(2) 0.029(2) -0.0040(17) 0.006(2) -0.014(2)
C116 0.088(4) 0.034(2) 0.044(3) -0.005(2) 0.011(2) -0.019(2)
C117 0.053(2) 0.031(2) 0.0199(18) -0.0015(15) 0.0040(16) -0.0040(18)
C118 0.051(3) 0.039(2) 0.030(2) 0.0010(17) 0.0067(18) 0.0063(19)
C119 0.051(3) 0.061(3) 0.058(3) -0.022(2) 0.023(2) -0.012(2)
C120 0.039(3) 0.052(3) 0.106(4) -0.035(3) 0.023(3) -0.013(2)
C121 0.039(2) 0.032(2) 0.0254(18) -0.0028(16) -0.0003(16) -0.0032(16)
C122 0.041(2) 0.036(2) 0.038(2) -0.0028(18) -0.0100(18) -0.0016(17)
C123 0.083(4) 0.071(4) 0.044(3) -0.011(2) 0.011(3) -0.046(3)
C124 0.228(10) 0.069(4) 0.147(7) 0.066(5) -0.151(7) -0.079(5)
C125 0.044(2) 0.0200(18) 0.032(2) -0.0025(15) -0.0081(16) -0.0065(15)
C126 0.043(2) 0.035(2) 0.029(2) -0.0043(16) 0.0016(16) -0.0110(17)
C127 0.044(2) 0.036(2) 0.037(2) -0.0021(18) 0.0041(18) -0.0056(18)
C128 0.059(3) 0.045(3) 0.038(2) -0.0014(19) 0.013(2) -0.009(2)
C129 0.0310(19) 0.0252(19) 0.0327(19) 0.0050(15) -0.0097(15) -0.0094(15)
C130 0.036(2) 0.032(2) 0.035(2) -0.0015(16) -0.0126(16) -0.0126(16)
C131 0.037(2) 0.044(2) 0.030(2) 0.0029(17) -0.0110(16) -0.0119(17)
C132 0.040(2) 0.043(2) 0.042(2) 0.0016(19) -0.0173(18) -0.0052(18)
C133 0.0214(17) 0.0222(17) 0.0271(18) -0.0024(14) -0.0037(13) -0.0087(13)
C134 0.0277(18) 0.0203(17) 0.0291(18) -0.0023(14) -0.0048(14) -0.0037(14)
C135 0.0268(18) 0.031(2) 0.0268(18) 0.0011(15) -0.0049(14) -0.0085(15)
C136 0.045(2) 0.038(2) 0.041(2) -0.0102(18) -0.0171(19) -0.0053(18)
C137 0.033(2) 0.031(2) 0.040(2) 0.0053(17) -0.0090(16) -0.0206(16)
C138 0.028(2) 0.044(2) 0.054(3) 0.009(2) -0.0033(18) -0.0109(17)
C139 0.034(2) 0.062(3) 0.047(3) 0.008(2) 0.0056(19) -0.001(2)
C140 0.058(3) 0.054(3) 0.071(3) -0.001(3) 0.004(3) -0.008(2)
C1A 0.041(2) 0.050(3) 0.029(2) -0.0065(18) 0.0049(17) -0.0074(19)
C2A 0.064(4) 0.098(5) 0.062(3) 0.003(3) 0.002(3) -0.013(3)
Cl1 0.0618(8) 0.0590(7) 0.0545(7) 0.0104(6) -0.0164(6) -0.0045(6)
Cl2 0.0504(7) 0.0587(7) 0.0612(7) -0.0087(6) -0.0187(6) 0.0036(5)
Cl3 0.0582(8) 0.0644(8) 0.0810(9) -0.0364(7) 0.0201(6) -0.0266(6)
Cl4 0.0786(9) 0.0690(8) 0.0454(7) 0.0045(6) -0.0036(6) -0.0187(7)
Cl5 0.0721(9) 0.0732(9) 0.0560(7) 0.0069(6) -0.0125(6) -0.0365(7)
Cl6 0.0836(11) 0.0931(11) 0.0697(9) 0.0025(8) 0.0269(8) -0.0240(9)
N1 0.0164(13) 0.0180(13) 0.0188(13) -0.0013(11) -0.0020(10) -0.0037(10)
N2 0.0197(14) 0.0157(14) 0.0240(14) -0.0047(11) 0.0026(11) -0.0027(11)
N3 0.0173(13) 0.0176(14) 0.0221(14) 0.0040(11) -0.0013(11) -0.0027(10)
N4 0.0157(13) 0.0211(14) 0.0182(13) 0.0011(11) 0.0040(10) -0.0038(10)
N5 0.0329(17) 0.0318(18) 0.0374(19) 0.0120(15) -0.0062(14) -0.0057(14)
N6 0.0278(17) 0.0297(18) 0.0409(19) -0.0111(15) -0.0019(14) -0.0038(13)
N7 0.0379(19) 0.041(2) 0.0358(19) -0.0036(15) 0.0060(15) -0.0158(15)
N8 0.0389(19) 0.0373(19) 0.040(2) -0.0017(15) -0.0090(15) -0.0157(15)
N9 0.0154(13) 0.0189(14) 0.0283(15) -0.0006(12) -0.0022(11) -0.0055(10)
N10 0.0168(13) 0.0203(14) 0.0221(14) 0.0053(11) 0.0006(11) -0.0037(11)
N11 0.0161(13) 0.0197(14) 0.0341(16) 0.0088(12) -0.0008(11) -0.0023(11)
N12 0.0181(14) 0.0183(14) 0.0348(16) -0.0039(12) 0.0035(12) -0.0025(11)
N13 0.0441(19) 0.0342(19) 0.0317(18) 0.0144(15) -0.0101(14) -0.0157(15)
N14 0.0283(16) 0.0313(18) 0.0370(18) -0.0122(14) 0.0063(13) -0.0088(13)
N15 0.0302(17) 0.0358(18) 0.044(2) 0.0070(15) 0.0002(15) -0.0131(14)
N16 0.0318(18) 0.041(2) 0.048(2) -0.0053(16) 0.0049(15) -0.0099(15)
N17 0.0262(15) 0.0245(15) 0.0289(16) 0.0025(12) -0.0066(12) -0.0101(12)
N18 0.0228(14) 0.0228(15) 0.0187(13) -0.0023(11) 0.0007(11) -0.0072(11)
N19 0.0434(19) 0.0293(17) 0.0207(15) -0.0014(13) -0.0030(13) 0.0018(14)
N20 0.0267(17) 0.059(2) 0.0364(18) 0.0141(16) -0.0038(14) -0.0192(15)
O1 0.105(3) 0.068(2) 0.0302(16) 0.0188(16) -0.0269(17) -0.049(2)
O2 0.0474(17) 0.0217(14) 0.0506(17) 0.0105(12) 0.0126(13) -0.0025(12)
O3 0.0423(16) 0.0251(15) 0.0629(19) -0.0116(13) -0.0065(14) -0.0118(12)
O4 0.072(2) 0.0505(19) 0.0396(18) -0.0133(15) -0.0054(15) -0.0213(16)
O5 0.074(2) 0.092(3) 0.0345(17) 0.0056(17) 0.0014(16) -0.049(2)
O6 0.069(2) 0.096(3) 0.0477(19) -0.0093(18) 0.0192(17) -0.058(2)
O7 0.062(2) 0.069(2) 0.0336(16) -0.0085(15) 0.0023(14) -0.0352(17)
O8 0.0489(19) 0.077(2) 0.0539(19) 0.0076(17) -0.0166(15) -0.0414(17)
O9 0.154(4) 0.077(3) 0.0308(17) 0.0181(17) -0.026(2) -0.078(3)
O10 0.0422(16) 0.0289(15) 0.0452(16) 0.0116(12) 0.0042(12) -0.0126(12)
O11 0.150(4) 0.081(3) 0.0328(18) -0.0265(18) 0.034(2) -0.082(3)
O12 0.0583(19) 0.0229(15) 0.0584(19) -0.0049(13) -0.0172(15) -0.0143(13)
O13 0.0489(19) 0.072(2) 0.0441(18) -0.0150(16) 0.0132(15) -0.0255(16)
O14 0.0437(18) 0.077(2) 0.0520(19) -0.0069(17) 0.0029(14) -0.0368(17)
O15 0.0310(15) 0.0464(17) 0.0469(17) 0.0039(13) 0.0050(12) -0.0193(12)
O16 0.057(2) 0.099(3) 0.0412(18) 0.0146(18) -0.0109(15) -0.047(2)
O17 0.0183(11) 0.0181(11) 0.0221(11) 0.0004(9) 0.0021(9) -0.0055(9)
O18 0.0191(11) 0.0234(12) 0.0205(11) 0.0045(9) -0.0036(9) -0.0046(9)
O19 0.0221(12) 0.0242(12) 0.0204(11) -0.0004(9) 0.0010(9) -0.0112(9)
O20 0.0192(12) 0.0174(12) 0.0362(13) -0.0039(10) 0.0034(10) -0.0033(9)
O21 0.0132(11) 0.0298(14) 0.0539(16) 0.0037(12) 0.0013(11) -0.0075(10)
O22 0.0403(15) 0.0535(17) 0.0206(13) -0.0050(12) 0.0066(11) -0.0259(13)
O23 0.0226(12) 0.0304(13) 0.0277(13) 0.0034(10) -0.0043(10) -0.0110(10)
O24 0.0172(12) 0.0319(14) 0.0485(16) -0.0064(12) 0.0047(11) -0.0081(10)
O25 0.0154(11) 0.0199(12) 0.0270(12) 0.0030(9) -0.0009(9) -0.0055(9)
O26 0.0225(12) 0.0275(13) 0.0230(12) 0.0033(10) -0.0017(9) -0.0111(10)
O27 0.0160(11) 0.0198(12) 0.0356(13) 0.0037(10) -0.0024(9) -0.0027(9)
O28 0.0189(11) 0.0246(12) 0.0241(12) -0.0050(10) 0.0033(9) -0.0054(9)
O29 0.0259(13) 0.0370(15) 0.0356(14) -0.0101(11) 0.0118(11) -0.0172(11)
O30 0.0311(14) 0.0561(18) 0.0290(14) 0.0004(12) -0.0051(11) -0.0211(12)
O31 0.0132(12) 0.0313(14) 0.0575(17) -0.0071(12) -0.0007(11) -0.0065(10)
O32 0.0145(12) 0.0262(13) 0.0589(17) -0.0051(12) 0.0031(11) -0.0054(10)
O1A 0.0238(12) 0.0197(12) 0.0413(14) 0.0017(10) -0.0043(10) -0.0037(9)
O2A 0.0210(12) 0.0225(13) 0.0563(17) -0.0045(12) 0.0047(11) -0.0050(10)
P1 0.0146(4) 0.0150(4) 0.0186(4) -0.0004(3) 0.0007(3) -0.0036(3)
P2 0.0176(4) 0.0245(5) 0.0275(5) -0.0004(4) 0.0009(3) -0.0083(3)
P3 0.0135(4) 0.0167(4) 0.0218(4) 0.0019(3) -0.0004(3) -0.0039(3)
P4 0.0160(4) 0.0257(5) 0.0327(5) -0.0053(4) 0.0031(3) -0.0084(3)
C1F 0.152(10) 0.147(9) 0.163(10) 0.014(8) -0.042(8) 0.013(7)
O1B 0.115(3) 0.051(2) 0.055(2) -0.0212(18) 0.056(2) -0.028(2)
C1B 0.065(3) 0.066(3) 0.064(3) 0.006(3) 0.013(3) 0.007(3)
O2B 0.096(3) 0.0337(17) 0.0407(17) 0.0041(13) -0.0342(17) -0.0026(16)

loop_
_atom_type_symbol
_atom_type_description
_atom_type_scat_dispersion_real
_atom_type_scat_dispersion_imag
_atom_type_scat_source
C C 0.0033 0.0016 'International Tables Vol C Tables 4.2.6.8 and 6.1.1.4'
H H 0.0000 0.0000 'International Tables Vol C Tables 4.2.6.8 and 6.1.1.4'
N N 0.0061 0.0033 'International Tables Vol C Tables 4.2.6.8 and 6.1.1.4'
O O 0.0106 0.0060 'International Tables Vol C Tables 4.2.6.8 and 6.1.1.4'
P P 0.1023 0.0942 'International Tables Vol C Tables 4.2.6.8 and 6.1.1.4'
Cl Cl 0.1484 0.1585 'International Tables Vol C Tables 4.2.6.8 and 6.1.1.4'

loop_
_geom_angle_atom_site_label_1
_geom_angle_atom_site_label_2
_geom_angle_atom_site_label_3
_geom_angle
C22 C23 N3 106.9(3)
C22 C23 C24 130.7(3)
N3 C23 C24 122.4(3)
C2 C1 N1 107.2(3)
C2 C1 C31 130.0(3)
N1 C1 C31 122.5(3)
C1 C2 C3 107.6(3)
C1 C2 H2 126.2
C3 C2 H2 126.2
C4 C3 C2 108.1(3)
C4 C3 H3 125.9
C2 C3 H3 125.9
C3 C4 N1 107.0(3)
C3 C4 C5 129.6(3)
N1 C4 C5 123.3(3)
C8 C5 C4 112.7(3)
C8 C5 C6 108.3(3)
C4 C5 C6 108.7(3)
C8 C5 C7 109.3(3)
C4 C5 C7 109.7(3)
C6 C5 C7 108.1(3)
C5 C6 H6A 109.5
C5 C6 H6B 109.5
H6A C6 H6B 109.5
C5 C6 H6C 109.5
H6A C6 H6C 109.5
H6B C6 H6C 109.5
C5 C7 H7A 109.5
C5 C7 H7B 109.5
H7A C7 H7B 109.5
C5 C7 H7C 109.5
H7A C7 H7C 109.5
H7B C7 H7C 109.5
C9 C8 N2 106.6(3)
C9 C8 C5 130.5(3)
N2 C8 C5 122.8(3)
C8 C9 C10 108.4(3)
C8 C9 H9 125.8
C10 C9 H9 125.8
C11 C10 C9 107.3(3)
C11 C10 H10 126.3
C9 C10 H10 126.3
C10 C11 N2 107.1(3)
C10 C11 C12 130.3(3)
N2 C11 C12 122.6(3)
C11 C12 C20 111.7(3)
C11 C12 C14 111.3(3)
C20 C12 C14 110.7(3)
C11 C12 C13 108.7(3)
C20 C12 C13 108.5(3)
C14 C12 C13 105.6(3)
C12 C13 H13A 109.5
C12 C13 H13B 109.5
H13A C13 H13B 109.5
C12 C13 H13C 109.5
H13A C13 H13C 109.5
H13B C13 H13C 109.5
C19 C14 C15 118.3(3)
C19 C14 C12 121.6(3)
C15 C14 C12 119.9(3)
C16 C15 C14 119.7(3)
C16 C15 H15 120.1
C14 C15 H15 120.1
C17 C16 C15 123.3(3)
C17 C16 N8 118.7(3)
C15 C16 N8 117.9(3)
C16 C17 C18 115.6(3)
C16 C17 H17 122.2
C18 C17 H17 122.2
C17 C18 C19 122.9(3)
C17 C18 N7 118.3(3)
C19 C18 N7 118.8(3)
C18 C19 C14 120.1(3)
C18 C19 H19 120.0
C14 C19 H19 120.0
C21 C20 N3 107.4(3)
C21 C20 C12 130.3(3)
N3 C20 C12 122.2(3)
C20 C21 C22 107.7(3)
C20 C21 H21 126.2
C22 C21 H21 126.2
C23 C22 C21 107.8(3)
C23 C22 H22 126.1
C21 C22 H22 126.1
C27 C24 C23 111.6(3)
C27 C24 C25 109.8(3)
C23 C24 C25 109.5(3)
C27 C24 C26 108.6(3)
C23 C24 C26 108.2(3)
C25 C24 C26 109.1(3)
C24 C25 H25A 109.5
C24 C25 H25B 109.5
H25A C25 H25B 109.5
C24 C25 H25C 109.5
H25A C25 H25C 109.5
H25B C25 H25C 109.5
C24 C26 H26A 109.5
C24 C26 H26B 109.5
H26A C26 H26B 109.5
C24 C26 H26C 109.5
H26A C26 H26C 109.5
H26B C26 H26C 109.5
N4 C27 C28 106.7(3)
N4 C27 C24 123.0(3)
C28 C27 C24 130.3(3)
C27 C28 C29 107.9(3)
C27 C28 H28 126.0
C29 C28 H28 126.0
C30 C29 C28 108.1(3)
C30 C29 H29 125.9
C28 C29 H29 125.9
C29 C30 N4 106.9(3)
C29 C30 C31 129.6(3)
N4 C30 C31 123.4(3)
C1 C31 C30 111.9(3)
C1 C31 C33 109.2(3)
C30 C31 C33 112.5(3)
C1 C31 C32 108.7(3)
C30 C31 C32 108.1(3)
C33 C31 C32 106.2(2)
C31 C32 H32A 109.5
C31 C32 H32B 109.5
H32A C32 H32B 109.5
C31 C32 H32C 109.5
H32A C32 H32C 109.5
H32B C32 H32C 109.5
C38 C33 C34 119.1(3)
C38 C33 C31 118.8(3)
C34 C33 C31 122.0(3)
C35 C34 C33 118.8(3)
C35 C34 H34 120.6
C33 C34 H34 120.6
C36 C35 C34 123.4(3)
C36 C35 N6 117.4(3)
C34 C35 N6 119.1(3)
C37 C36 C35 116.0(3)
C37 C36 H36 122.0
C35 C36 H36 122.0
C36 C37 C38 123.0(3)
C36 C37 N5 118.9(3)
C38 C37 N5 118.1(3)
C37 C38 C33 119.6(3)
C37 C38 H38 120.2
C33 C38 H38 120.2
C40 C39 N9 106.5(3)
C40 C39 C69 130.6(3)
N9 C39 C69 122.8(3)
C39 C40 C41 108.3(3)
C39 C40 H40 125.9
C41 C40 H40 125.9
C42 C41 C40 107.6(3)
C42 C41 H41 126.2
C40 C41 H41 126.2
N9 C42 C41 107.0(3)
N9 C42 C43 122.8(3)
C41 C42 C43 130.0(3)
C46 C43 C42 111.5(3)
C46 C43 C45 109.0(3)
C42 C43 C45 108.9(3)
C46 C43 C44 109.6(3)
C42 C43 C44 109.2(3)
C45 C43 C44 108.6(3)
C43 C44 H44A 109.5
C43 C44 H44B 109.5
H44A C44 H44B 109.5
C43 C44 H44C 109.5
H44A C44 H44C 109.5
H44B C44 H44C 109.5
C43 C45 H45A 109.5
C43 C45 H45B 109.5
H45A C45 H45B 109.5
C43 C45 H45C 109.5
H45A C45 H45C 109.5
H45B C45 H45C 109.5
N12 C46 C47 107.0(3)
N12 C46 C43 122.2(3)
C47 C46 C43 130.9(3)
C46 C47 C48 107.3(3)
C46 C47 H47 126.4
C48 C47 H47 126.4
C49 C48 C47 108.7(3)
C49 C48 H48 125.7
C47 C48 H48 125.7
C48 C49 N12 106.5(3)
C48 C49 C50 131.2(3)
N12 C49 C50 122.2(3)
C49 C50 C58 113.0(3)
C49 C50 C52 110.1(3)
C58 C50 C52 110.4(3)
C49 C50 C51 108.4(3)
C58 C50 C51 108.3(3)
C52 C50 C51 106.3(3)
C50 C51 H51A 109.5
C50 C51 H51B 109.5
H51A C51 H51B 109.5
C50 C51 H51C 109.5
H51A C51 H51C 109.5
H51B C51 H51C 109.5
C57 C52 C53 118.8(3)
C57 C52 C50 120.8(3)
C53 C52 C50 120.1(3)
C54 C53 C52 119.3(3)
C54 C53 H53 120.4
C52 C53 H53 120.4
C55 C54 C53 123.3(3)
C55 C54 N15 118.2(3)
C53 C54 N15 118.5(3)
C56 C55 C54 116.0(3)
C56 C55 H55 122.0
C54 C55 H55 122.0
C55 C56 C57 123.0(4)
C55 C56 N16 119.1(3)
C57 C56 N16 117.9(3)
C52 C57 C56 119.6(3)
C52 C57 H57 120.2
C56 C57 H57 120.2
C59 C58 N11 106.9(3)
C59 C58 C50 130.4(3)
N11 C58 C50 122.4(3)
C58 C59 C60 107.6(3)
C58 C59 H59 126.2
C60 C59 H59 126.2
C61 C60 C59 108.3(3)
C61 C60 H60 125.8
C59 C60 H60 125.8
N11 C61 C60 106.7(3)
N11 C61 C62 122.6(3)
C60 C61 C62 130.3(3)
C65 C62 C61 113.7(3)
C65 C62 C63 108.1(3)
C61 C62 C63 108.6(3)
C65 C62 C64 109.2(3)
C61 C62 C64 109.0(3)
C63 C62 C64 108.2(3)
C62 C63 H63A 109.5
C62 C63 H63B 109.5
H63A C63 H63B 109.5
C62 C63 H63C 109.5
H63A C63 H63C 109.5
H63B C63 H63C 109.5
C62 C64 H64A 109.5
C62 C64 H64B 109.5
H64A C64 H64B 109.5
C62 C64 H64C 109.5
H64A C64 H64C 109.5
H64B C64 H64C 109.5
C66 C65 N10 106.9(3)
C66 C65 C62 129.7(3)
N10 C65 C62 123.3(3)
C65 C66 C67 107.8(3)
C65 C66 H66 126.1
C67 C66 H66 126.1
C68 C67 C66 108.1(3)
C68 C67 H67 125.9
C66 C67 H67 125.9
C67 C68 N10 106.9(3)
C67 C68 C69 129.7(3)
N10 C68 C69 123.4(3)
C39 C69 C68 111.6(3)
C39 C69 C71 111.1(3)
C68 C69 C71 111.0(3)
C39 C69 C70 108.1(3)
C68 C69 C70 108.7(3)
C71 C69 C70 106.1(2)
C69 C70 H70A 109.5
C69 C70 H70B 109.5
H70A C70 H70B 109.5
C69 C70 H70C 109.5
H70A C70 H70C 109.5
H70B C70 H70C 109.5
C72 C71 C76 118.7(3)
C72 C71 C69 119.7(3)
C76 C71 C69 121.4(3)
C73 C72 C71 119.2(3)
C73 C72 H72 120.4
C71 C72 H72 120.4
C74 C73 C72 123.5(3)
C74 C73 N14 118.1(3)
C72 C73 N14 118.5(3)
C75 C74 C73 115.8(3)
C75 C74 H74 122.1
C73 C74 H74 122.1
C74 C75 C76 123.3(3)
C74 C75 N13 117.9(3)
C76 C75 N13 118.8(3)
C75 C76 C71 119.5(3)
C75 C76 H76 120.2
C71 C76 H76 120.2
C78 C77 N18 115.5(3)
C78 C77 H77A 108.4
N18 C77 H77A 108.4
C78 C77 H77B 108.4
N18 C77 H77B 108.4
H77A C77 H77B 107.5
C77 C78 C79 110.6(3)
C77 C78 H78A 109.5
C79 C78 H78A 109.5
C77 C78 H78B 109.5
C79 C78 H78B 109.5
H78A C78 H78B 108.1
C80 C79 C78 112.2(3)
C80 C79 H79A 109.2
C78 C79 H79A 109.2
C80 C79 H79B 109.2
C78 C79 H79B 109.2
H79A C79 H79B 107.9
C79 C80 H80A 109.5
C79 C80 H80B 109.5
H80A C80 H80B 109.5
C79 C80 H80C 109.5
H80A C80 H80C 109.5
H80B C80 H80C 109.5
C82 C81 N18 115.5(3)
C82 C81 H81A 108.4
N18 C81 H81A 108.4
C82 C81 H81B 108.4
N18 C81 H81B 108.4
H81A C81 H81B 107.5
C81 C82 C83 108.5(3)
C81 C82 H82A 110.0
C83 C82 H82A 110.0
C81 C82 H82B 110.0
C83 C82 H82B 110.0
H82A C82 H82B 108.4
C84 C83 C82 111.8(3)
C84 C83 H83A 109.2
C82 C83 H83A 109.2
C84 C83 H83B 109.2
C82 C83 H83B 109.2
H83A C83 H83B 107.9
C83 C84 H84A 109.5
C83 C84 H84B 109.5
H84A C84 H84B 109.5
C83 C84 H84C 109.5
H84A C84 H84C 109.5
H84B C84 H84C 109.5
C86 C85 N18 116.1(3)
C86 C85 H85A 108.3
N18 C85 H85A 108.3
C86 C85 H85B 108.3
N18 C85 H85B 108.3
H85A C85 H85B 107.4
C85 C86 C87 111.0(3)
C85 C86 H86A 109.4
C87 C86 H86A 109.4
C85 C86 H86B 109.4
C87 C86 H86B 109.4
H86A C86 H86B 108.0
C88 C87 C86 117.1(4)
C88 C87 H87A 108.0
C86 C87 H87A 108.0
C88 C87 H87B 108.0
C86 C87 H87B 108.0
H87A C87 H87B 107.3
C87 C88 H88A 109.5
C87 C88 H88B 109.5
H88A C88 H88B 109.5
C87 C88 H88C 109.5
H88A C88 H88C 109.5
H88B C88 H88C 109.5
N18 C89 C90 115.4(3)
N18 C89 H89A 108.4
C90 C89 H89A 108.4
N18 C89 H89B 108.4
C90 C89 H89B 108.4
H89A C89 H89B 107.5
C89 C90 C91 109.3(3)
C89 C90 H90A 109.8
C91 C90 H90A 109.8
C89 C90 H90B 109.8
C91 C90 H90B 109.8
H90A C90 H90B 108.3
C92 C91 C90 113.6(3)
C92 C91 H91A 108.8
C90 C91 H91A 108.8
C92 C91 H91B 108.8
C90 C91 H91B 108.8
H91A C91 H91B 107.7
C91 C92 H92A 109.5
C91 C92 H92B 109.5
H92A C92 H92B 109.5
C91 C92 H92C 109.5
H92A C92 H92C 109.5
H92B C92 H92C 109.5
C94 C93 N20 116.9(4)
C94 C93 H93A 108.1
N20 C93 H93A 108.1
C94 C93 H93B 108.1
N20 C93 H93B 108.1
H93A C93 H93B 107.3
C93 C94 C95 111.8(4)
C93 C94 H94A 109.3
C95 C94 H94A 109.3
C93 C94 H94B 109.3
C95 C94 H94B 109.3
H94A C94 H94B 107.9
C96 C95 C94 114.7(5)
C96 C95 H95A 108.6
C94 C95 H95A 108.6
C96 C95 H95B 108.6
C94 C95 H95B 108.6
H95A C95 H95B 107.6
C95 C96 H96A 109.5
C95 C96 H96B 109.5
H96A C96 H96B 109.5
C95 C96 H96C 109.5
H96A C96 H96C 109.5
H96B C96 H96C 109.5
C98 C97 N20 116.7(4)
C98 C97 H97A 108.1
N20 C97 H97A 108.1
C98 C97 H97B 108.1
N20 C97 H97B 108.1
H97A C97 H97B 107.3
C99 C98 C97 111.3(4)
C99 C98 H98A 109.4
C97 C98 H98A 109.4
C99 C98 H98B 109.4
C97 C98 H98B 109.4
H98A C98 H98B 108.0
C100 C99 C98 116.4(4)
C100 C99 H99A 108.2
C98 C99 H99A 108.2
C100 C99 H99B 108.2
C98 C99 H99B 108.2
H99A C99 H99B 107.3
C99 C100 H10A 109.5
C99 C100 H10B 109.5
H10A C100 H10B 109.5
C99 C100 H10C 109.5
H10A C100 H10C 109.5
H10B C100 H10C 109.5
C102 C101 N20 116.9(4)
C102 C101 H10D 108.1
N20 C101 H10D 108.1
C102 C101 H10E 108.1
N20 C101 H10E 108.1
H10D C101 H10E 107.3
C101 C102 C103 110.2(5)
C101 C102 H10F 109.6
C103 C102 H10F 109.6
C101 C102 H10G 109.6
C103 C102 H10G 109.6
H10F C102 H10G 108.1
C104 C103 C102 113.2(6)
C104 C103 H10H 108.9
C102 C103 H10H 108.9
C104 C103 H10I 108.9
C102 C103 H10I 108.9
H10H C103 H10I 107.8
C103 C104 H10J 109.5
C103 C104 H10K 109.5
H10J C104 H10K 109.5
C103 C104 H10L 109.5
H10J C104 H10L 109.5
H10K C104 H10L 109.5
C106 C105 N20 116.7(4)
C106 C105 H10M 108.1
N20 C105 H10M 108.1
C106 C105 H10N 108.1
N20 C105 H10N 108.1
H10M C105 H10N 107.3
C105 C106 C107 111.7(5)
C105 C106 H10O 109.3
C107 C106 H10O 109.3
C105 C106 H10P 109.3
C107 C106 H10P 109.3
H10O C106 H10P 107.9
C108 C107 C106 117.7(6)
C108 C107 H10Q 107.9
C106 C107 H10Q 107.9
C108 C107 H10R 107.9
C106 C107 H10R 107.9
H10Q C107 H10R 107.2
C107 C108 H10S 109.5
C107 C108 H10T 109.5
H10S C108 H10T 109.5
C107 C108 H10U 109.5
H10S C108 H10U 109.5
H10T C108 H10U 109.5
C110 C109 N19 114.2(3)
C110 C109 H10V 108.7
N19 C109 H10V 108.7
C110 C109 H10W 108.7
N19 C109 H10W 108.7
H10V C109 H10W 107.6
C109 C110 C111 111.0(4)
C109 C110 H11A 109.4
C111 C110 H11A 109.4
C109 C110 H11B 109.4
C111 C110 H11B 109.4
H11A C110 H11B 108.0
C110 C111 C112 111.5(5)
C110 C111 H11C 109.3
C112 C111 H11C 109.3
C110 C111 H11D 109.3
C112 C111 H11D 109.3
H11C C111 H11D 108.0
C111 C112 H11E 109.5
C111 C112 H11F 109.5
H11E C112 H11F 109.5
C111 C112 H11G 109.5
H11E C112 H11G 109.5
H11F C112 H11G 109.5
C114 C113 N19 116.6(3)
C114 C113 H11H 108.2
N19 C113 H11H 108.2
C114 C113 H11I 108.2
N19 C113 H11I 108.2
H11H C113 H11I 107.3
C113 C114 C115 108.8(3)
C113 C114 H11J 109.9
C115 C114 H11J 109.9
C113 C114 H11K 109.9
C115 C114 H11K 109.9
H11J C114 H11K 108.3
C116 C115 C114 113.0(4)
C116 C115 H11L 109.0
C114 C115 H11L 109.0
C116 C115 H11M 109.0
C114 C115 H11M 109.0
H11L C115 H11M 107.8
C115 C116 H11N 109.5
C115 C116 H11O 109.5
H11N C116 H11O 109.5
C115 C116 H11P 109.5
H11N C116 H11P 109.5
H11O C116 H11P 109.5
C118 C117 N19 115.1(3)
C118 C117 H11Q 108.5
N19 C117 H11Q 108.5
C118 C117 H11R 108.5
N19 C117 H11R 108.5
H11Q C117 H11R 107.5
C119 C118 C117 111.4(4)
C119 C118 H11S 109.4
C117 C118 H11S 109.4
C119 C118 H11T 109.4
C117 C118 H11T 109.4
H11S C118 H11T 108.0
C118 C119 C120 113.7(4)
C118 C119 H11U 108.8
C120 C119 H11U 108.8
C118 C119 H11V 108.8
C120 C119 H11V 108.8
H11U C119 H11V 107.7
C119 C120 H12A 109.5
C119 C120 H12B 109.5
H12A C120 H12B 109.5
C119 C120 H12C 109.5
H12A C120 H12C 109.5
H12B C120 H12C 109.5
N19 C121 C122 115.7(3)
N19 C121 H12D 108.3
C122 C121 H12D 108.3
N19 C121 H12E 108.3
C122 C121 H12E 108.3
H12D C121 H12E 107.4
C123 C122 C121 111.4(3)
C123 C122 H12F 109.4
C121 C122 H12F 109.4
C123 C122 H12G 109.4
C121 C122 H12G 109.4
H12F C122 H12G 108.0
C124 C123 C122 112.1(5)
C124 C123 H12H 109.2
C122 C123 H12H 109.2
C124 C123 H12I 109.2
C122 C123 H12I 109.2
H12H C123 H12I 107.9
C123 C124 H12J 109.5
C123 C124 H12K 109.5
H12J C124 H12K 109.5
C123 C124 H12L 109.5
H12J C124 H12L 109.5
H12K C124 H12L 109.5
N17 C125 C126 115.8(3)
N17 C125 H12M 108.3
C126 C125 H12M 108.3
N17 C125 H12N 108.3
C126 C125 H12N 108.3
H12M C125 H12N 107.4
C127 C126 C125 112.0(3)
C127 C126 H12O 109.2
C125 C126 H12O 109.2
C127 C126 H12P 109.2
C125 C126 H12P 109.2
H12O C126 H12P 107.9
C128 C127 C126 110.9(3)
C127 C128 H12Q 109.5
C127 C128 H12R 109.5
H12Q C128 H12R 109.5
C127 C128 H12S 109.5
H12Q C128 H12S 109.5
H12R C128 H12S 109.5
C130 C129 N17 116.8(3)
C130 C129 H12T 108.1
N17 C129 H12T 108.1
C130 C129 H12U 108.1
N17 C129 H12U 108.1
H12T C129 H12U 107.3
C129 C130 C131 110.1(3)
C129 C130 H13D 109.6
C131 C130 H13D 109.6
C129 C130 H13E 109.6
C131 C130 H13E 109.6
H13D C130 H13E 108.2
C132 C131 C130 113.4(3)
C132 C131 H13F 108.9
C130 C131 H13F 108.9
C132 C131 H13G 108.9
C130 C131 H13G 108.9
H13F C131 H13G 107.7
C131 C132 H13H 109.5
C131 C132 H131 109.5
H13H C132 H131 109.5
C131 C132 H13J 109.5
H13H C132 H13J 109.5
H131 C132 H13J 109.5
C134 C133 N17 115.8(3)
C134 C133 H13K 108.3
N17 C133 H13K 108.3
C134 C133 H13L 108.3
N17 C133 H13L 108.3
H13K C133 H13L 107.4
C135 C134 C133 109.8(3)
C135 C134 H13M 109.7
C133 C134 H13M 109.7
C135 C134 H13N 109.7
C133 C134 H13N 109.7
H13M C134 H13N 108.2
C136 C135 C134 113.7(3)
C136 C135 H13O 108.8
C134 C135 H13O 108.8
C136 C135 H13P 108.8
C134 C135 H13P 108.8
H13O C135 H13P 107.7
C135 C136 H13Q 109.5
C135 C136 H13R 109.5
H13Q C136 H13R 109.5
C135 C136 H13S 109.5
H13Q C136 H13S 109.5
H13R C136 H13S 109.5
C138 C137 N17 116.2(3)
C138 C137 H13T 108.2
N17 C137 H13T 108.2
C138 C137 H13U 108.2
N17 C137 H13U 108.2
H13T C137 H13U 107.4
C139 C138 C137 116.1(3)
C139 C138 H13V 108.3
C137 C138 H13V 108.3
C139 C138 H13W 108.3
C137 C138 H13W 108.3
H13V C138 H13W 107.4
C138 C139 C140 112.1(4)
C138 C139 H13$ 109.2
C140 C139 H13$ 109.2
C138 C139 H13I 109.2
C140 C139 H13I 109.2
H13$ C139 H13I 107.9
C139 C140 H14A 109.5
C139 C140 H14B 109.5
H14A C140 H14B 109.5
C139 C140 H14C 109.5
H14A C140 H14C 109.5
H14B C140 H14C 109.5
Cl1 C1A Cl3 110.2(2)
Cl1 C1A Cl2 109.4(2)
Cl3 C1A Cl2 111.4(2)
Cl1 C1A H1A 108.6
Cl3 C1A H1A 108.6
Cl2 C1A H1A 108.6
Cl6 C2A Cl4 114.4(3)
Cl6 C2A Cl5 110.8(3)
Cl4 C2A Cl5 109.8(3)
Cl6 C2A H2A 107.2
Cl4 C2A H2A 107.2
Cl5 C2A H2A 107.2
C4 N1 C1 110.0(3)
C4 N1 H1 125.0
C1 N1 H1 125.0
C8 N2 C11 110.6(3)
C8 N2 H2E 124.7
C11 N2 H2E 124.7
C20 N3 C23 110.2(3)
C20 N3 H3A 124.9
C23 N3 H3A 124.9
C27 N4 C30 110.3(3)
C27 N4 H4 124.8
C30 N4 H4 124.8
O1 N5 O2 123.4(3)
O1 N5 C37 118.4(3)
O2 N5 C37 118.2(3)
O3 N6 O4 124.0(3)
O3 N6 C35 118.2(3)
O4 N6 C35 117.8(3)
O5 N7 O6 123.5(3)
O5 N7 C18 118.1(3)
O6 N7 C18 118.4(3)
O7 N8 O8 123.4(3)
O7 N8 C16 118.8(3)
O8 N8 C16 117.8(3)
C42 N9 C39 110.6(3)
C42 N9 H9A 124.7
C39 N9 H9A 124.7
C65 N10 C68 110.2(3)
C65 N10 H101 124.9
C68 N10 H101 124.9
C61 N11 C58 110.4(3)
C61 N11 H11 124.8
C58 N11 H11 124.8
C46 N12 C49 110.6(3)
C46 N12 H12 124.7
C49 N12 H12 124.7
O9 N13 O10 123.7(3)
O9 N13 C75 118.1(3)
O10 N13 C75 118.2(3)
O12 N14 O11 123.6(3)
O12 N14 C73 118.3(3)
O11 N14 C73 118.1(3)
O15 N15 O16 124.0(3)
O15 N15 C54 117.7(3)
O16 N15 C54 118.2(3)
O13 N16 O14 123.7(4)
O13 N16 C56 118.1(3)
O14 N16 C56 118.2(3)
C125 N17 C133 110.1(3)
C125 N17 C137 108.1(3)
C133 N17 C137 110.9(3)
C125 N17 C129 110.4(3)
C133 N17 C129 105.4(2)
C137 N17 C129 111.9(3)
C89 N18 C81 108.7(2)
C89 N18 C77 111.1(2)
C81 N18 C77 109.3(2)
C89 N18 C85 108.1(2)
C81 N18 C85 110.9(2)
C77 N18 C85 108.7(2)
C121 N19 C113 105.8(3)
C121 N19 C117 110.9(3)
C113 N19 C117 110.9(3)
C121 N19 C109 112.0(3)
C113 N19 C109 111.1(3)
C117 N19 C109 106.3(3)
C105 N20 C101 112.4(4)
C105 N20 C93 109.1(3)
C101 N20 C93 107.7(3)
C105 N20 C97 109.7(3)
C101 N20 C97 107.8(3)
C93 N20 C97 110.1(4)
P1 O19 H19A 109.5
P1 O20 H20 109.5
P2 O21 H21A 109.5
P2 O23 H23 109.5
P3 O26 H26 109.5
P3 O27 H27 109.5
P4 O29 H29A 109.5
P4 O31 H31 109.5
O19 P1 O17 116.04(13)
O19 P1 O18 111.19(12)
O17 P1 O18 106.96(12)
O19 P1 O20 109.36(13)
O17 P1 O20 105.32(12)
O18 P1 O20 107.53(13)
O23 P2 O21 115.40(14)
O23 P2 O24 110.24(14)
O21 P2 O24 108.86(14)
O23 P2 O22 109.66(14)
O21 P2 O22 109.55(16)
O24 P2 O22 102.32(14)
O26 P3 O25 115.81(13)
O26 P3 O28 110.99(13)
O25 P3 O28 107.20(13)
O26 P3 O27 109.87(13)
O25 P3 O27 105.08(12)
O28 P3 O27 107.42(13)
O29 P4 O31 115.36(15)
O29 P4 O32 109.81(14)
O31 P4 O32 108.97(13)
O29 P4 O30 109.34(15)
O31 P4 O30 109.85(16)
O32 P4 O30 102.75(14)
O1B C1F H1F1 109.5
O1B C1F H1F2 109.5
H1F1 C1F H1F2 109.5
O1B C1F H1F3 109.5
H1F1 C1F H1F3 109.5
H1F2 C1F H1F3 109.5
C1F O1B H1B 109.5
O2B C1B H1B1 109.5
O2B C1B H1B2 109.5
H1B1 C1B H1B2 109.5
O2B C1B H1B3 109.5
H1B1 C1B H1B3 109.5
H1B2 C1B H1B3 109.5
C1B O2B H2B 109.5

loop_
_geom_bond_atom_site_label_1
_geom_bond_atom_site_label_2
_geom_bond_distance
C23 C22 1.377(4)
C23 N3 1.379(4)
C23 C24 1.518(5)
C1 C2 1.371(5)
C1 N1 1.380(4)
C1 C31 1.511(5)
C2 C3 1.419(5)
C2 H2 0.9500
C3 C4 1.370(5)
C3 H3 0.9500
C4 N1 1.378(4)
C4 C5 1.518(4)
C5 C8 1.518(4)
C5 C6 1.531(5)
C5 C7 1.546(5)
C6 H6A 0.9800
C6 H6B 0.9800
C6 H6C 0.9800
C7 H7A 0.9800
C7 H7B 0.9800
C7 H7C 0.9800
C8 C9 1.370(5)
C8 N2 1.370(4)
C9 C10 1.418(5)
C9 H9 0.9500
C10 C11 1.370(5)
C10 H10 0.9500
C11 N2 1.376(4)
C11 C12 1.512(5)
C12 C20 1.516(4)
C12 C14 1.543(5)
C12 C13 1.542(4)
C13 H13A 0.9800
C13 H13B 0.9800
C13 H13C 0.9800
C14 C19 1.390(5)
C14 C15 1.388(5)
C15 C16 1.385(5)
C15 H15 0.9500
C16 C17 1.382(5)
C16 N8 1.468(5)
C17 C18 1.384(5)
C17 H17 0.9500
C18 C19 1.384(5)
C18 N7 1.467(5)
C19 H19 0.9500
C20 C21 1.369(5)
C20 N3 1.375(4)
C21 C22 1.423(5)
C21 H21 0.9500
C22 H22 0.9500
C24 C27 1.509(4)
C24 C25 1.538(5)
C24 C26 1.537(4)
C25 H25A 0.9800
C25 H25B 0.9800
C25 H25C 0.9800
C26 H26A 0.9800
C26 H26B 0.9800
C26 H26C 0.9800
C27 N4 1.378(4)
C27 C28 1.373(5)
C28 C29 1.417(5)
C28 H28 0.9500
C29 C30 1.364(5)
C29 H29 0.9500
C30 N4 1.381(4)
C30 C31 1.516(4)
C31 C33 1.543(4)
C31 C32 1.547(4)
C32 H32A 0.9800
C32 H32B 0.9800
C32 H32C 0.9800
C33 C38 1.388(5)
C33 C34 1.394(5)
C34 C35 1.388(5)
C34 H34 0.9500
C35 C36 1.381(5)
C35 N6 1.475(5)
C36 C37 1.374(5)
C36 H36 0.9500
C37 C38 1.386(5)
C37 N5 1.474(4)
C38 H38 0.9500
C39 C40 1.374(5)
C39 N9 1.379(4)
C39 C69 1.510(5)
C40 C41 1.414(5)
C40 H40 0.9500
C41 C42 1.377(5)
C41 H41 0.9500
C42 N9 1.372(4)
C42 C43 1.519(5)
C43 C46 1.510(5)
C43 C45 1.538(5)
C43 C44 1.543(5)
C44 H44A 0.9800
C44 H44B 0.9800
C44 H44C 0.9800
C45 H45A 0.9800
C45 H45B 0.9800
C45 H45C 0.9800
C46 N12 1.373(5)
C46 C47 1.381(5)
C47 C48 1.415(6)
C47 H47 0.9500
C48 C49 1.368(5)
C48 H48 0.9500
C49 N12 1.380(4)
C49 C50 1.510(5)
C50 C58 1.515(5)
C50 C52 1.547(5)
C50 C51 1.545(5)
C51 H51A 0.9800
C51 H51B 0.9800
C51 H51C 0.9800
C52 C57 1.385(5)
C52 C53 1.392(5)
C53 C54 1.386(5)
C53 H53 0.9500
C54 C55 1.380(5)
C54 N15 1.465(5)
C55 C56 1.374(5)
C55 H55 0.9500
C56 C57 1.394(5)
C56 N16 1.472(5)
C57 H57 0.9500
C58 C59 1.379(5)
C58 N11 1.381(4)
C59 C60 1.412(6)
C59 H59 0.9500
C60 C61 1.377(5)
C60 H60 0.9500
C61 N11 1.375(4)
C61 C62 1.519(5)
C62 C65 1.519(4)
C62 C63 1.540(5)
C62 C64 1.545(5)
C63 H63A 0.9800
C63 H63B 0.9800
C63 H63C 0.9800
C64 H64A 0.9800
C64 H64B 0.9800
C64 H64C 0.9800
C65 C66 1.378(5)
C65 N10 1.379(4)
C66 C67 1.416(5)
C66 H66 0.9500
C67 C68 1.372(5)
C67 H67 0.9500
C68 N10 1.382(4)
C68 C69 1.517(4)
C69 C71 1.543(4)
C69 C70 1.549(4)
C70 H70A 0.9800
C70 H70B 0.9800
C70 H70C 0.9800
C71 C72 1.392(5)
C71 C76 1.394(5)
C72 C73 1.386(5)
C72 H72 0.9500
C73 C74 1.380(5)
C73 N14 1.474(5)
C74 C75 1.376(5)
C74 H74 0.9500
C75 C76 1.382(5)
C75 N13 1.474(4)
C76 H76 0.9500
C77 C78 1.513(5)
C77 N18 1.523(4)
C77 H77A 0.9900
C77 H77B 0.9900
C78 C79 1.525(5)
C78 H78A 0.9900
C78 H78B 0.9900
C79 C80 1.510(5)
C79 H79A 0.9900
C79 H79B 0.9900
C80 H80A 0.9800
C80 H80B 0.9800
C80 H80C 0.9800
C81 C82 1.515(4)
C81 N18 1.521(4)
C81 H81A 0.9900
C81 H81B 0.9900
C82 C83 1.530(5)
C82 H82A 0.9900
C82 H82B 0.9900
C83 C84 1.518(5)
C83 H83A 0.9900
C83 H83B 0.9900
C84 H84A 0.9800
C84 H84B 0.9800
C84 H84C 0.9800
C85 C86 1.521(5)
C85 N18 1.531(4)
C85 H85A 0.9900
C85 H85B 0.9900
C86 C87 1.527(6)
C86 H86A 0.9900
C86 H86B 0.9900
C87 C88 1.436(7)
C87 H87A 0.9900
C87 H87B 0.9900
C88 H88A 0.9800
C88 H88B 0.9800
C88 H88C 0.9800
C89 N18 1.518(4)
C89 C90 1.522(4)
C89 H89A 0.9900
C89 H89B 0.9900
C90 C91 1.527(5)
C90 H90A 0.9900
C90 H90B 0.9900
C91 C92 1.515(6)
C91 H91A 0.9900
C91 H91B 0.9900
C92 H92A 0.9800
C92 H92B 0.9800
C92 H92C 0.9800
C93 C94 1.481(8)
C93 N20 1.526(6)
C93 H93A 0.9900
C93 H93B 0.9900
C94 C95 1.512(7)
C94 H94A 0.9900
C94 H94B 0.9900
C95 C96 1.464(8)
C95 H95A 0.9900
C95 H95B 0.9900
C96 H96A 0.9800
C96 H96B 0.9800
C96 H96C 0.9800
C97 C98 1.507(6)
C97 N20 1.533(5)
C97 H97A 0.9900
C97 H97B 0.9900
C98 C99 1.506(7)
C98 H98A 0.9900
C98 H98B 0.9900
C99 C100 1.492(7)
C99 H99A 0.9900
C99 H99B 0.9900
C100 H10A 0.9800
C100 H10B 0.9800
C100 H10C 0.9800
C101 C102 1.504(8)
C101 N20 1.519(6)
C101 H10D 0.9900
C101 H10E 0.9900
C102 C103 1.516(7)
C102 H10F 0.9900
C102 H10G 0.9900
C103 C104 1.486(8)
C103 H10H 0.9900
C103 H10I 0.9900
C104 H10J 0.9800
C104 H10K 0.9800
C104 H10L 0.9800
C105 C106 1.488(7)
C105 N20 1.505(6)
C105 H10M 0.9900
C105 H10N 0.9900
C106 C107 1.499(8)
C106 H10O 0.9900
C106 H10P 0.9900
C107 C108 1.476(8)
C107 H10Q 0.9900
C107 H10R 0.9900
C108 H10S 0.9800
C108 H10T 0.9800
C108 H10U 0.9800
C109 C110 1.517(7)
C109 N19 1.526(5)
C109 H10V 0.9900
C109 H10W 0.9900
C110 C111 1.520(6)
C110 H11A 0.9900
C110 H11B 0.9900
C111 C112 1.532(9)
C111 H11C 0.9900
C111 H11D 0.9900
C112 H11E 0.9800
C112 H11F 0.9800
C112 H11G 0.9800
C113 C114 1.511(5)
C113 N19 1.519(5)
C113 H11H 0.9900
C113 H11I 0.9900
C114 C115 1.518(6)
C114 H11J 0.9900
C114 H11K 0.9900
C115 C116 1.519(6)
C115 H11L 0.9900
C115 H11M 0.9900
C116 H11N 0.9800
C116 H11O 0.9800
C116 H11P 0.9800
C117 C118 1.522(6)
C117 N19 1.522(5)
C117 H11Q 0.9900
C117 H11R 0.9900
C118 C119 1.492(6)
C118 H11S 0.9900
C118 H11T 0.9900
C119 C120 1.515(7)
C119 H11U 0.9900
C119 H11V 0.9900
C120 H12A 0.9800
C120 H12B 0.9800
C120 H12C 0.9800
C121 N19 1.515(5)
C121 C122 1.520(6)
C121 H12D 0.9900
C121 H12E 0.9900
C122 C123 1.502(6)
C122 H12F 0.9900
C122 H12G 0.9900
C123 C124 1.503(9)
C123 H12H 0.9900
C123 H12I 0.9900
C124 H12J 0.9800
C124 H12K 0.9800
C124 H12L 0.9800
C125 N17 1.518(5)
C125 C126 1.528(5)
C125 H12M 0.9900
C125 H12N 0.9900
C126 C127 1.520(5)
C126 H12O 0.9900
C126 H12P 0.9900
C127 C128 1.522(6)
C128 H12Q 0.9800
C128 H12R 0.9800
C128 H12S 0.9800
C129 C130 1.515(5)
C129 N17 1.527(4)
C129 H12T 0.9900
C129 H12U 0.9900
C130 C131 1.541(5)
C130 H13D 0.9900
C130 H13E 0.9900
C131 C132 1.521(6)
C131 H13F 0.9900
C131 H13G 0.9900
C132 H13H 0.9800
C132 H131 0.9800
C132 H13J 0.9800
C133 C134 1.519(5)
C133 N17 1.523(4)
C133 H13K 0.9900
C133 H13L 0.9900
C134 C135 1.516(5)
C134 H13M 0.9900
C134 H13N 0.9900
C135 C136 1.499(5)
C135 H13O 0.9900
C135 H13P 0.9900
C136 H13Q 0.9800
C136 H13R 0.9800
C136 H13S 0.9800
C137 C138 1.521(6)
C137 N17 1.522(5)
C137 H13T 0.9900
C137 H13U 0.9900
C138 C139 1.516(6)
C138 H13V 0.9900
C138 H13W 0.9900
C139 C140 1.543(7)
C139 H13$ 0.9900
C139 H13I 0.9900
C140 H14A 0.9800
C140 H14B 0.9800
C140 H14C 0.9800
C1A Cl1 1.737(4)
C1A Cl3 1.753(4)
C1A Cl2 1.769(4)
C1A H1A 1.0000
C2A Cl6 1.721(6)
C2A Cl4 1.750(6)
C2A Cl5 1.754(6)
C2A H2A 1.0000
N1 H1 0.8800
N2 H2E 0.8800
N3 H3A 0.8800
N4 H4 0.8800
N5 O1 1.221(4)
N5 O2 1.225(4)
N6 O3 1.224(4)
N6 O4 1.233(4)
N7 O5 1.210(4)
N7 O6 1.216(4)
N8 O7 1.222(4)
N8 O8 1.229(4)
N9 H9A 0.8800
N10 H101 0.8800
N11 H11 0.8800
N12 H12 0.8800
N13 O9 1.220(5)
N13 O10 1.225(4)
N14 O12 1.214(4)
N14 O11 1.222(5)
N15 O15 1.230(4)
N15 O16 1.226(4)
N16 O13 1.222(4)
N16 O14 1.226(4)
O17 P1 1.515(2)
O18 P1 1.562(2)
O19 P1 1.502(2)
O19 H19A 0.8400
O20 P1 1.578(2)
O20 H20 0.8400
O21 P2 1.512(3)
O21 H21A 0.8400
O22 P2 1.583(3)
O23 P2 1.494(2)
O23 H23 0.8400
O24 P2 1.577(2)
O25 P3 1.520(2)
O26 P3 1.503(2)
O26 H26 0.8400
O27 P3 1.580(2)
O27 H27 0.8400
O28 P3 1.562(2)
O29 P4 1.490(3)
O29 H29A 0.8400
O30 P4 1.578(3)
O31 P4 1.513(3)
O31 H31 0.8400
O32 P4 1.571(2)
C1F O1B 1.225(11)
C1F H1F1 0.9800
C1F H1F2 0.9800
C1F H1F3 0.9800
O1B H1B 0.8400
C1B O2B 1.337(6)
C1B H1B1 0.9800
C1B H1B2 0.9800
C1B H1B3 0.9800
O2B H2B 0.8400
